data_7202492
loop_
_publ_author_name
'Andr\'es E. Goeta'
'Judith A. K. Howard'
'Andrew K. Hughes'
'Dermot O'Hare'
'Royston C. B. Copley'

_publ_section_title
;
 Structural?magnetic correlations on the first dinuclear spin crossover
 d4 system
;
_journal_issue 5
_journal_name_full 'Journal of Materials Chemistry'
_journal_page_first 485
_journal_paper_doi 10.1039/b612121g
_journal_volume 17
_journal_year 2007
_chemical_formula_sum 'C20 H30 Cr2 F6 P5 Sb'
_chemical_formula_weight 765.04
_chemical_name_systematic
;
\m~2~-\h^5^,\h^5^-cyclopentaphosphole)-bis
((\h^5^-pentamethyl-cyclopentadienyl)-chromium)
hexafluoroantimonate
;
_space_group_IT_number 70
_symmetry_cell_setting orthorhombic
_symmetry_space_group_name_Hall '-F 2uv 2vw'
_symmetry_space_group_name_H-M 'F d d d :2'
_atom_sites_solution_hydrogens geom
_atom_sites_solution_primary direct
_atom_sites_solution_secondary difmap
_audit_creation_method SHELXL-97
_cell_angle_alpha 90.00
_cell_angle_beta 90.00
_cell_angle_gamma 90.00
_cell_formula_units_Z 32
_cell_length_a 21.3434(6)
_cell_length_b 29.3178(9)
_cell_length_c 35.9441(11)
_cell_measurement_reflns_used 7231
_cell_measurement_temperature 170(2)
_cell_measurement_theta_max 30.42
_cell_measurement_theta_min 2.36
_cell_volume 22491.7(12)
_computing_cell_refinement 'SMART V5.625 (Bruker, 2003)'
_computing_data_collection 'SMART V5.625 (Bruker, 2003)'
_computing_data_reduction 'SAINT V6.28A (Bruker, 2003)'
_computing_molecular_graphics 'SHELXTL V6.12(Bruker, 2001)'
_computing_structure_refinement 'SHELXL-97 (Sheldrick, 1997)'
_computing_structure_solution 'SHELXS-97 (Sheldrick, 1990)'
_diffrn_ambient_temperature 170(2)
_diffrn_measured_fraction_theta_full 0.970
_diffrn_measured_fraction_theta_max 0.970
_diffrn_measurement_device_type 'Bruker APEX CCD Diffractometer'
_diffrn_measurement_method '\w scans'
_diffrn_radiation_monochromator graphite
_diffrn_radiation_source 'Bede Microsource X-ray Generator'
_diffrn_radiation_type MoK\a
_diffrn_radiation_wavelength 0.71073
_diffrn_reflns_av_R_equivalents 0.0194
_diffrn_reflns_av_sigmaI/netI 0.0159
_diffrn_reflns_limit_h_max 29
_diffrn_reflns_limit_h_min -30
_diffrn_reflns_limit_k_max 41
_diffrn_reflns_limit_k_min -41
_diffrn_reflns_limit_l_max 51
_diffrn_reflns_limit_l_min -46
_diffrn_reflns_number 42596
_diffrn_reflns_theta_full 30.47
_diffrn_reflns_theta_max 30.47
_diffrn_reflns_theta_min 1.31
_diffrn_standards_decay_% 0
_diffrn_standards_number 0
_exptl_absorpt_coefficient_mu 2.047
_exptl_absorpt_correction_T_max 0.614
_exptl_absorpt_correction_T_min 0.393
_exptl_absorpt_correction_type integration
_exptl_absorpt_process_details 'XPREP in SHELXTL'
_exptl_crystal_colour 'dark green'
_exptl_crystal_density_diffrn 1.807
_exptl_crystal_density_method 'not measured'
_exptl_crystal_description 'irregular block'
_exptl_crystal_F_000 12096
_exptl_crystal_size_max 0.60
_exptl_crystal_size_mid 0.52
_exptl_crystal_size_min 0.40
_refine_diff_density_max 0.888
_refine_diff_density_min -0.510
_refine_diff_density_rms 0.079
_refine_ls_extinction_method none
_refine_ls_goodness_of_fit_ref 1.074
_refine_ls_hydrogen_treatment constr
_refine_ls_matrix_type full
_refine_ls_number_parameters 404
_refine_ls_number_reflns 8310
_refine_ls_number_restraints 96
_refine_ls_restrained_S_all 1.070
_refine_ls_R_factor_all 0.0379
_refine_ls_R_factor_gt 0.0292
_refine_ls_shift/su_max 0.003
_refine_ls_shift/su_mean 0.000
_refine_ls_structure_factor_coef Fsqd
_refine_ls_weighting_details 'calc w=1/[\s^2^(Fo^2^)+(0.0336P)^2^+82.4353P] where P=(Fo^2^+2Fc^2^)/3'
_refine_ls_weighting_scheme calc
_refine_ls_wR_factor_gt 0.0730
_refine_ls_wR_factor_ref 0.0786
_reflns_number_gt 7056
_reflns_number_total 8310
_reflns_threshold_expression >2sigma(I)
_cod_data_source_file b612121g.txt
_cod_data_source_block 170k
_cod_original_sg_symbol_H-M Fddd
_cod_database_code 7202492

loop_
_symmetry_equiv_pos_as_xyz
'x, y, z'
'-x+3/4, -y+3/4, z'
'-x+3/4, y, -z+3/4'
'x, -y+3/4, -z+3/4'
'x, y+1/2, z+1/2'
'-x+3/4, -y+5/4, z+1/2'
'-x+3/4, y+1/2, -z+5/4'
'x, -y+5/4, -z+5/4'
'x+1/2, y, z+1/2'
'-x+5/4, -y+3/4, z+1/2'
'-x+5/4, y, -z+5/4'
'x+1/2, -y+3/4, -z+5/4'
'x+1/2, y+1/2, z'
'-x+5/4, -y+5/4, z'
'-x+5/4, y+1/2, -z+3/4'
'x+1/2, -y+5/4, -z+3/4'
'-x, -y, -z'
'x-3/4, y-3/4, -z'
'x-3/4, -y, z-3/4'
'-x, y-3/4, z-3/4'
'-x, -y+1/2, -z+1/2'
'x-3/4, y-1/4, -z+1/2'
'x-3/4, -y+1/2, z-1/4'
'-x, y-1/4, z-1/4'
'-x+1/2, -y, -z+1/2'
'x-1/4, y-3/4, -z+1/2'
'x-1/4, -y, z-1/4'
'-x+1/2, y-3/4, z-1/4'
'-x+1/2, -y+1/2, -z'
'x-1/4, y-1/4, -z'
'x-1/4, -y+1/2, z-3/4'
'-x+1/2, y-1/4, z-3/4'

loop_
_atom_site_label
_atom_site_type_symbol
_atom_site_fract_x
_atom_site_fract_y
_atom_site_fract_z
_atom_site_U_iso_or_equiv
_atom_site_adp_type
_atom_site_occupancy
_atom_site_symmetry_multiplicity
_atom_site_calc_flag
_atom_site_refinement_flags
_atom_site_disorder_assembly
_atom_site_disorder_group
Sb1 Sb 0.6250 0.1250 0.009472(6) 0.03688(6) Uani 1 2 d S . .
F1A F 0.6886(3) 0.1046(3) -0.0185(3) 0.131(2) Uani 0.50 1 d P A 1
F2A F 0.5535(3) 0.1379(3) 0.0346(2) 0.131(2) Uani 0.50 1 d P A 1
F1B F 0.6724(4) 0.1182(2) -0.03392(18) 0.125(2) Uani 0.50 1 d P A 2
F2B F 0.5851(4) 0.1420(2) 0.05268(16) 0.125(2) Uani 0.50 1 d P A 2
F3 F 0.59599(13) 0.06528(7) 0.00942(8) 0.0935(8) Uani 1 1 d . A .
Sb2 Sb 0.1250 0.239291(8) 0.1250 0.03904(6) Uani 1 2 d S . .
F4 F 0.18581(10) 0.28489(7) 0.12142(7) 0.0838(7) Uani 1 1 d . . .
F5 F 0.11807(10) 0.23854(7) 0.07310(5) 0.0726(6) Uani 1 1 d . . .
F6 F 0.18693(8) 0.19443(6) 0.12258(5) 0.0590(4) Uani 1 1 d . . .
C1 C 0.13911(9) 0.36994(7) 0.01319(6) 0.0271(4) Uani 1 1 d . B .
C2 C 0.19771(10) 0.34887(7) 0.00495(6) 0.0287(4) Uani 1 1 d . B .
C3 C 0.22749(9) 0.37462(8) -0.02380(6) 0.0307(4) Uani 1 1 d . B .
C4 C 0.18742(10) 0.41173(7) -0.03311(6) 0.0308(4) Uani 1 1 d . B .
C5 C 0.13284(9) 0.40879(7) -0.01030(6) 0.0277(4) Uani 1 1 d . B .
C6 C 0.09120(11) 0.35238(8) 0.04017(7) 0.0402(5) Uani 1 1 d . . .
H6A H 0.0644 0.3299 0.0277 0.060 Uiso 1 1 calc R . .
H6B H 0.0654 0.3778 0.0491 0.060 Uiso 1 1 calc R . .
H6C H 0.1124 0.3380 0.0613 0.060 Uiso 1 1 calc R . .
C7 C 0.22160(13) 0.30566(8) 0.02218(7) 0.0431(6) Uani 1 1 d . . .
H7A H 0.1978 0.2797 0.0124 0.065 Uiso 1 1 calc R . .
H7B H 0.2165 0.3072 0.0492 0.065 Uiso 1 1 calc R . .
H7C H 0.2661 0.3019 0.0161 0.065 Uiso 1 1 calc R . .
C8 C 0.28867(11) 0.36362(10) -0.04226(7) 0.0468(6) Uani 1 1 d . . .
H8A H 0.2812 0.3435 -0.0636 0.070 Uiso 1 1 calc R . .
H8B H 0.3163 0.3482 -0.0244 0.070 Uiso 1 1 calc R . .
H8C H 0.3085 0.3919 -0.0508 0.070 Uiso 1 1 calc R . .
C9 C 0.19796(14) 0.44646(10) -0.06291(7) 0.0501(6) Uani 1 1 d . . .
H9A H 0.1753 0.4374 -0.0854 0.075 Uiso 1 1 calc R . .
H9B H 0.2428 0.4485 -0.0684 0.075 Uiso 1 1 calc R . .
H9C H 0.1827 0.4762 -0.0544 0.075 Uiso 1 1 calc R . .
C10 C 0.07687(11) 0.43926(8) -0.01302(7) 0.0400(5) Uani 1 1 d . . .
H10A H 0.0513 0.4301 -0.0344 0.060 Uiso 1 1 calc R . .
H10B H 0.0907 0.4709 -0.0163 0.060 Uiso 1 1 calc R . .
H10C H 0.0520 0.4367 0.0098 0.060 Uiso 1 1 calc R . .
Cr1 Cr 0.215735(14) 0.418310(10) 0.025556(8) 0.02283(7) Uani 1 1 d . . .
P11 P 0.1899(10) 0.4330(8) 0.0884(5) 0.055(5) Uani 0.25 1 d PU B 1
P21 P 0.2757(10) 0.3984(4) 0.0794(5) 0.054(5) Uani 0.25 1 d PU B 1
P31 P 0.3232(6) 0.4336(8) 0.0363(5) 0.052(5) Uani 0.25 1 d PU B 1
P41 P 0.2688(12) 0.4909(6) 0.0211(5) 0.063(6) Uani 0.25 1 d PU B 1
P51 P 0.1871(7) 0.4916(6) 0.0526(5) 0.046(3) Uani 0.25 1 d PU B 1
P1 P 0.1994(6) 0.4222(4) 0.0925(3) 0.052(3) Uani 0.50 1 d PU B 2
P2 P 0.2899(6) 0.3962(3) 0.0734(3) 0.050(2) Uani 0.50 1 d PU B 2
P3 P 0.3251(4) 0.4428(4) 0.0305(3) 0.048(2) Uani 0.50 1 d PU B 2
P4 P 0.2555(7) 0.4961(3) 0.0216(3) 0.0510(19) Uani 0.50 1 d PU B 2
P5 P 0.1782(3) 0.4831(3) 0.0612(2) 0.047(2) Uani 0.50 1 d PU B 2
P12 P 0.2231(4) 0.4073(3) 0.0934(2) 0.061(3) Uani 0.25 1 d PU B 3
P22 P 0.3116(4) 0.4043(3) 0.0618(3) 0.059(3) Uani 0.25 1 d PU B 3
P32 P 0.3155(4) 0.4609(3) 0.0229(2) 0.062(3) Uani 0.25 1 d PU B 3
P42 P 0.2284(4) 0.5006(3) 0.0303(2) 0.061(3) Uani 0.25 1 d PU B 3
P52 P 0.1718(4) 0.4680(4) 0.0738(3) 0.058(3) Uani 0.25 1 d PU B 3
Cr2 Cr 0.283327(14) 0.478301(10) 0.086529(8) 0.02266(7) Uani 1 1 d . . .
C11 C 0.29490(10) 0.49168(7) 0.14634(6) 0.0305(4) Uani 1 1 d . B .
C12 C 0.35451(10) 0.48060(7) 0.13112(6) 0.0325(4) Uani 1 1 d . B .
C13 C 0.36926(9) 0.51417(7) 0.10405(6) 0.0301(4) Uani 1 1 d . B .
C14 C 0.31903(9) 0.54614(7) 0.10254(6) 0.0268(4) Uani 1 1 d . B .
C15 C 0.27263(9) 0.53218(6) 0.12873(5) 0.0262(4) Uani 1 1 d . B .
C16 C 0.26225(15) 0.46633(10) 0.17716(7) 0.0507(7) Uani 1 1 d . . .
H16A H 0.2767 0.4779 0.2013 0.076 Uiso 1 1 calc R B .
H16B H 0.2719 0.4337 0.1753 0.076 Uiso 1 1 calc R . .
H16C H 0.2169 0.4708 0.1750 0.076 Uiso 1 1 calc R . .
C17 C 0.39622(15) 0.44225(9) 0.14346(9) 0.0579(8) Uani 1 1 d . . .
H17A H 0.4228 0.4526 0.1640 0.087 Uiso 1 1 calc R B .
H17B H 0.4226 0.4325 0.1226 0.087 Uiso 1 1 calc R . .
H17C H 0.3704 0.4165 0.1518 0.087 Uiso 1 1 calc R . .
C18 C 0.42918(11) 0.51779(11) 0.08229(8) 0.0520(7) Uani 1 1 d . . .
H18A H 0.4579 0.5387 0.0950 0.078 Uiso 1 1 calc R B .
H18B H 0.4201 0.5294 0.0573 0.078 Uiso 1 1 calc R . .
H18C H 0.4487 0.4876 0.0804 0.078 Uiso 1 1 calc R . .
C19 C 0.31778(13) 0.58810(8) 0.07891(7) 0.0428(5) Uani 1 1 d . . .
H19A H 0.3377 0.6133 0.0923 0.064 Uiso 1 1 calc R B .
H19B H 0.2743 0.5961 0.0732 0.064 Uiso 1 1 calc R . .
H19C H 0.3405 0.5823 0.0557 0.064 Uiso 1 1 calc R . .
C20 C 0.21303(10) 0.55671(8) 0.13770(7) 0.0403(5) Uani 1 1 d . . .
H20A H 0.2204 0.5781 0.1582 0.061 Uiso 1 1 calc R B .
H20B H 0.1810 0.5346 0.1451 0.061 Uiso 1 1 calc R . .
H20C H 0.1987 0.5735 0.1157 0.061 Uiso 1 1 calc R . .

loop_
_atom_site_aniso_label
_atom_site_aniso_U_11
_atom_site_aniso_U_22
_atom_site_aniso_U_33
_atom_site_aniso_U_23
_atom_site_aniso_U_13
_atom_site_aniso_U_12
Sb1 0.03044(10) 0.04469(12) 0.03551(11) 0.000 0.000 0.00423(8)
F1A 0.081(3) 0.125(4) 0.187(6) -0.040(3) 0.082(3) 0.007(2)
F2A 0.081(3) 0.125(4) 0.187(6) -0.040(3) 0.082(3) 0.007(2)
F1B 0.217(6) 0.077(2) 0.081(3) -0.0075(19) 0.096(4) -0.014(3)
F2B 0.217(6) 0.077(2) 0.081(3) -0.0075(19) 0.096(4) -0.014(3)
F3 0.1114(19) 0.0550(12) 0.114(2) 0.0115(12) -0.0286(16) -0.0226(12)
Sb2 0.03380(11) 0.04465(12) 0.03866(12) 0.000 0.00644(9) 0.000
F4 0.0707(13) 0.0716(13) 0.1090(18) -0.0224(12) 0.0203(12) -0.0321(11)
F5 0.0936(15) 0.0846(14) 0.0396(9) 0.0174(9) -0.0004(9) -0.0163(11)
F6 0.0462(9) 0.0692(11) 0.0615(10) -0.0156(9) 0.0012(8) 0.0155(8)
C1 0.0281(9) 0.0266(9) 0.0265(9) -0.0039(7) -0.0021(7) 0.0000(7)
C2 0.0310(9) 0.0259(9) 0.0292(10) -0.0064(7) -0.0050(8) 0.0062(7)
C3 0.0275(9) 0.0396(10) 0.0251(9) -0.0097(8) -0.0013(7) 0.0045(8)
C4 0.0314(9) 0.0379(10) 0.0230(9) 0.0020(8) -0.0034(8) 0.0003(8)
C5 0.0260(9) 0.0289(9) 0.0282(9) -0.0018(7) -0.0061(7) 0.0047(7)
C6 0.0396(12) 0.0414(12) 0.0395(12) -0.0008(10) 0.0076(10) -0.0103(10)
C7 0.0542(14) 0.0266(10) 0.0484(14) -0.0035(9) -0.0131(11) 0.0130(9)
C8 0.0318(11) 0.0683(17) 0.0403(13) -0.0208(12) 0.0049(10) 0.0050(11)
C9 0.0587(16) 0.0623(16) 0.0294(12) 0.0168(11) -0.0056(11) -0.0077(13)
C10 0.0346(11) 0.0405(12) 0.0448(13) -0.0055(10) -0.0120(10) 0.0139(9)
Cr1 0.02273(13) 0.02369(13) 0.02207(14) 0.00003(11) -0.00075(11) 0.00334(10)
P11 0.052(5) 0.089(13) 0.023(5) -0.013(6) 0.011(4) -0.044(8)
P21 0.092(14) 0.016(2) 0.055(7) 0.001(3) -0.049(8) 0.006(4)
P31 0.016(2) 0.074(9) 0.066(10) -0.046(8) 0.009(3) -0.006(4)
P41 0.110(15) 0.053(8) 0.026(3) 0.015(4) -0.018(5) -0.048(9)
P51 0.040(6) 0.038(3) 0.060(7) -0.019(4) -0.023(5) 0.019(4)
P1 0.067(4) 0.067(5) 0.0203(17) 0.003(2) 0.001(2) -0.042(4)
P2 0.062(4) 0.0297(16) 0.057(4) -0.0118(15) -0.036(3) 0.0180(19)
P3 0.0315(15) 0.074(5) 0.039(2) -0.025(3) 0.0156(14) -0.0205(17)
P4 0.080(4) 0.0318(18) 0.041(2) 0.0123(13) -0.025(2) -0.013(2)
P5 0.024(2) 0.062(6) 0.055(5) -0.033(4) -0.006(2) 0.013(3)
P12 0.104(7) 0.047(4) 0.030(2) 0.007(2) -0.020(4) -0.039(4)
P22 0.047(4) 0.052(5) 0.077(6) -0.037(4) -0.038(3) 0.030(3)
P32 0.064(5) 0.091(6) 0.030(3) -0.017(3) 0.012(3) -0.045(5)
P42 0.099(6) 0.0229(16) 0.062(6) 0.003(3) -0.052(5) -0.001(4)
P52 0.0219(14) 0.089(8) 0.062(6) -0.050(5) 0.005(3) -0.002(3)
Cr2 0.02248(13) 0.02277(13) 0.02272(14) -0.00120(11) 0.00030(11) 0.00053(10)
C11 0.0394(11) 0.0292(9) 0.0228(9) 0.0009(7) -0.0022(8) -0.0093(8)
C12 0.0353(10) 0.0284(9) 0.0338(11) -0.0052(8) -0.0115(8) 0.0020(8)
C13 0.0235(8) 0.0366(10) 0.0303(10) -0.0102(8) 0.0015(7) -0.0039(7)
C14 0.0284(9) 0.0253(8) 0.0266(9) -0.0011(7) 0.0018(7) -0.0047(7)
C15 0.0262(8) 0.0258(8) 0.0265(9) -0.0059(7) 0.0033(7) -0.0031(7)
C16 0.0721(18) 0.0527(15) 0.0272(11) 0.0066(10) -0.0021(11) -0.0327(14)
C17 0.0657(17) 0.0369(12) 0.0710(19) -0.0127(13) -0.0393(16) 0.0162(12)
C18 0.0285(10) 0.0753(19) 0.0523(15) -0.0260(14) 0.0110(10) -0.0104(11)
C19 0.0620(15) 0.0292(10) 0.0373(12) 0.0071(9) -0.0020(11) -0.0114(10)
C20 0.0299(10) 0.0417(12) 0.0494(14) -0.0198(10) 0.0069(9) 0.0014(9)

loop_
_atom_type_symbol
_atom_type_description
_atom_type_scat_dispersion_real
_atom_type_scat_dispersion_imag
_atom_type_scat_source
C C 0.0033 0.0016 'International Tables Vol C Tables 4.2.6.8 and 6.1.1.4'
H H 0.0000 0.0000 'International Tables Vol C Tables 4.2.6.8 and 6.1.1.4'
F F 0.0171 0.0103 'International Tables Vol C Tables 4.2.6.8 and 6.1.1.4'
P P 0.1023 0.0942 'International Tables Vol C Tables 4.2.6.8 and 6.1.1.4'
Cr Cr 0.3209 0.6236 'International Tables Vol C Tables 4.2.6.8 and 6.1.1.4'
Sb Sb -0.5866 1.5461 'International Tables Vol C Tables 4.2.6.8 and 6.1.1.4'

loop_
_geom_angle_atom_site_label_1
_geom_angle_atom_site_label_2
_geom_angle_atom_site_label_3
_geom_angle
_geom_angle_site_symmetry_1
_geom_angle_site_symmetry_3
_geom_angle_publ_flag
F1A Sb1 F1A 111.7(6) 14_545 . ?
F1A Sb1 F2A 64.7(5) 14_545 . ?
F1A Sb1 F2A 170.6(4) . . ?
F1A Sb1 F2A 170.6(4) 14_545 14_545 ?
F1A Sb1 F2A 64.7(5) . 14_545 ?
F2A Sb1 F2A 120.3(6) . 14_545 ?
F1A Sb1 F2B 91.9(4) 14_545 . ?
F1A Sb1 F2B 156.2(4) . . ?
F2A Sb1 F2B 30.0(3) . . ?
F2A Sb1 F2B 91.5(4) 14_545 . ?
F1A Sb1 F2B 156.2(4) 14_545 14_545 ?
F1A Sb1 F2B 91.9(4) . 14_545 ?
F2A Sb1 F2B 91.5(4) . 14_545 ?
F2A Sb1 F2B 30.0(3) 14_545 14_545 ?
F2B Sb1 F2B 64.9(5) . 14_545 ?
F1A Sb1 F3 93.6(3) 14_545 . ?
F1A Sb1 F3 86.4(3) . . ?
F2A Sb1 F3 85.2(3) . . ?
F2A Sb1 F3 94.9(3) 14_545 . ?
F2B Sb1 F3 95.8(2) . . ?
F2B Sb1 F3 84.3(2) 14_545 . ?
F1A Sb1 F3 86.4(3) 14_545 14_545 ?
F1A Sb1 F3 93.6(3) . 14_545 ?
F2A Sb1 F3 94.9(3) . 14_545 ?
F2A Sb1 F3 85.2(3) 14_545 14_545 ?
F2B Sb1 F3 84.3(2) . 14_545 ?
F2B Sb1 F3 95.8(2) 14_545 14_545 ?
F3 Sb1 F3 179.88(17) . 14_545 ?
F1A Sb1 F1B 88.7(4) 14_545 . ?
F1A Sb1 F1B 24.0(4) . . ?
F2A Sb1 F1B 153.3(5) . . ?
F2A Sb1 F1B 86.4(4) 14_545 . ?
F2B Sb1 F1B 169.5(3) . . ?
F2B Sb1 F1B 115.1(4) 14_545 . ?
F3 Sb1 F1B 94.6(2) . . ?
F3 Sb1 F1B 85.3(2) 14_545 . ?
F1A Sb1 F1B 24.0(4) 14_545 14_545 ?
F1A Sb1 F1B 88.7(4) . 14_545 ?
F2A Sb1 F1B 86.4(4) . 14_545 ?
F2A Sb1 F1B 153.3(5) 14_545 14_545 ?
F2B Sb1 F1B 115.1(4) . 14_545 ?
F2B Sb1 F1B 169.5(3) 14_545 14_545 ?
F3 Sb1 F1B 85.3(2) . 14_545 ?
F3 Sb1 F1B 94.6(2) 14_545 14_545 ?
F1B Sb1 F1B 67.0(6) . 14_545 ?
F6 Sb2 F6 90.40(12) 11_454 . ?
F6 Sb2 F4 90.52(10) 11_454 11_454 ?
F6 Sb2 F4 178.39(10) . 11_454 ?
F6 Sb2 F4 178.39(10) 11_454 . ?
F6 Sb2 F4 90.52(10) . . ?
F4 Sb2 F4 88.59(15) 11_454 . ?
F6 Sb2 F5 90.07(9) 11_454 11_454 ?
F6 Sb2 F5 88.98(8) . 11_454 ?
F4 Sb2 F5 89.70(10) 11_454 11_454 ?
F4 Sb2 F5 91.27(11) . 11_454 ?
F6 Sb2 F5 88.98(8) 11_454 . ?
F6 Sb2 F5 90.06(9) . . ?
F4 Sb2 F5 91.27(11) 11_454 . ?
F4 Sb2 F5 89.70(10) . . ?
F5 Sb2 F5 178.65(13) 11_454 . ?
C5 C1 C2 107.80(18) . . ?
C5 C1 C6 126.40(19) . . ?
C2 C1 C6 125.69(19) . . ?
C5 C1 Cr1 71.06(11) . . ?
C2 C1 Cr1 70.77(11) . . ?
C6 C1 Cr1 126.48(15) . . ?
C1 C2 C3 108.14(17) . . ?
C1 C2 C7 125.3(2) . . ?
C3 C2 C7 126.4(2) . . ?
C1 C2 Cr1 71.50(11) . . ?
C3 C2 Cr1 71.14(11) . . ?
C7 C2 Cr1 125.68(15) . . ?
C4 C3 C2 107.85(18) . . ?
C4 C3 C8 125.7(2) . . ?
C2 C3 C8 126.4(2) . . ?
C4 C3 Cr1 71.13(12) . . ?
C2 C3 Cr1 70.97(11) . . ?
C8 C3 Cr1 125.49(15) . . ?
C3 C4 C5 108.00(18) . . ?
C3 C4 C9 126.8(2) . . ?
C5 C4 C9 125.2(2) . . ?
C3 C4 Cr1 71.15(11) . . ?
C5 C4 Cr1 71.28(11) . . ?
C9 C4 Cr1 125.82(17) . . ?
C1 C5 C4 108.20(17) . . ?
C1 C5 C10 126.3(2) . . ?
C4 C5 C10 125.3(2) . . ?
C1 C5 Cr1 71.31(11) . . ?
C4 C5 Cr1 70.94(11) . . ?
C10 C5 Cr1 127.11(15) . . ?
C1 C6 H6A 109.5 . . ?
C1 C6 H6B 109.5 . . ?
H6A C6 H6B 109.5 . . ?
C1 C6 H6C 109.5 . . ?
H6A C6 H6C 109.5 . . ?
H6B C6 H6C 109.5 . . ?
C2 C7 H7A 109.5 . . ?
C2 C7 H7B 109.5 . . ?
H7A C7 H7B 109.5 . . ?
C2 C7 H7C 109.5 . . ?
H7A C7 H7C 109.5 . . ?
H7B C7 H7C 109.5 . . ?
C3 C8 H8A 109.5 . . ?
C3 C8 H8B 109.5 . . ?
H8A C8 H8B 109.5 . . ?
C3 C8 H8C 109.5 . . ?
H8A C8 H8C 109.5 . . ?
H8B C8 H8C 109.5 . . ?
C4 C9 H9A 109.5 . . ?
C4 C9 H9B 109.5 . . ?
H9A C9 H9B 109.5 . . ?
C4 C9 H9C 109.5 . . ?
H9A C9 H9C 109.5 . . ?
H9B C9 H9C 109.5 . . ?
C5 C10 H10A 109.5 . . ?
C5 C10 H10B 109.5 . . ?
H10A C10 H10B 109.5 . . ?
C5 C10 H10C 109.5 . . ?
H10A C10 H10C 109.5 . . ?
H10B C10 H10C 109.5 . . ?
C2 Cr1 C4 63.17(8) . . ?
C2 Cr1 C3 37.88(8) . . ?
C4 Cr1 C3 37.72(8) . . ?
C2 Cr1 C5 63.01(7) . . ?
C4 Cr1 C5 37.78(8) . . ?
C3 Cr1 C5 63.08(7) . . ?
C2 Cr1 C1 37.73(7) . . ?
C4 Cr1 C1 63.13(8) . . ?
C3 Cr1 C1 63.20(8) . . ?
C5 Cr1 C1 37.62(7) . . ?
C2 Cr1 P51 155.1(4) . . ?
C4 Cr1 P51 113.0(4) . . ?
C3 Cr1 P51 149.6(4) . . ?
C5 Cr1 P51 98.3(4) . . ?
C1 Cr1 P51 117.5(4) . . ?
C2 Cr1 P31 113.5(5) . . ?
C4 Cr1 P31 116.0(4) . . ?
C3 Cr1 P31 97.6(4) . . ?
C5 Cr1 P31 153.6(5) . . ?
C1 Cr1 P31 150.6(5) . . ?
P51 Cr1 P31 90.6(6) . . ?
C2 Cr1 P11 116.7(5) . . ?
C4 Cr1 P11 150.1(6) . . ?
C3 Cr1 P11 154.4(5) . . ?
C5 Cr1 P11 113.2(5) . . ?
C1 Cr1 P11 97.9(5) . . ?
P51 Cr1 P11 53.2(6) . . ?
P31 Cr1 P11 92.0(6) . . ?
C2 Cr1 P21 98.1(3) . . ?
C4 Cr1 P21 154.2(4) . . ?
C3 Cr1 P21 116.7(4) . . ?
C5 Cr1 P21 150.5(5) . . ?
C1 Cr1 P21 113.7(5) . . ?
P51 Cr1 P21 91.5(6) . . ?
P31 Cr1 P21 52.8(8) . . ?
P11 Cr1 P21 52.8(7) . . ?
C2 Cr1 P41 151.0(6) . . ?
C4 Cr1 P41 98.2(4) . . ?
C3 Cr1 P41 113.9(5) . . ?
C5 Cr1 P41 116.7(5) . . ?
C1 Cr1 P41 154.0(5) . . ?
P51 Cr1 P41 50.7(7) . . ?
P31 Cr1 P41 52.4(8) . . ?
P11 Cr1 P41 90.7(7) . . ?
P21 Cr1 P41 91.0(6) . . ?
C2 Cr1 P52 136.1(2) . . ?
C4 Cr1 P52 128.6(3) . . ?
C3 Cr1 P52 163.5(2) . . ?
C5 Cr1 P52 100.4(2) . . ?
C1 Cr1 P52 103.9(2) . . ?
P51 Cr1 P52 25.6(5) . . ?
P31 Cr1 P52 98.2(4) . . ?
P11 Cr1 P52 29.2(7) . . ?
P21 Cr1 P52 77.1(5) . . ?
P41 Cr1 P52 72.7(6) . . ?
C2 Cr1 P2 96.1(2) . . ?
C4 Cr1 P2 146.6(2) . . ?
C3 Cr1 P2 110.0(2) . . ?
C5 Cr1 P2 154.7(3) . . ?
C1 Cr1 P2 117.0(3) . . ?
P51 Cr1 P2 96.7(5) . . ?
P31 Cr1 P2 45.8(6) . . ?
P11 Cr1 P2 61.5(6) . . ?
P21 Cr1 P2 9.0(8) . . ?
P41 Cr1 P2 88.6(6) . . ?
P52 Cr1 P2 84.6(3) . . ?
P51 P11 P21 108.3(9) . . ?
P51 P11 Cr1 65.1(6) . . ?
P21 P11 Cr1 64.2(7) . . ?
P51 P11 Cr2 64.1(6) . . ?
P21 P11 Cr2 62.7(7) . . ?
Cr1 P11 Cr2 83.1(5) . . ?
P31 P21 P11 107.1(8) . . ?
P31 P21 Cr2 64.1(7) . . ?
P11 P21 Cr2 64.5(6) . . ?
P31 P21 Cr1 63.0(6) . . ?
P11 P21 Cr1 63.0(6) . . ?
Cr2 P21 Cr1 83.3(4) . . ?
P41 P31 P21 108.3(8) . . ?
P41 P31 Cr1 65.0(7) . . ?
P21 P31 Cr1 64.2(6) . . ?
P41 P31 Cr2 64.2(7) . . ?
P21 P31 Cr2 62.9(6) . . ?
Cr1 P31 Cr2 83.3(4) . . ?
P31 P41 P51 109.1(9) . . ?
P31 P41 Cr2 63.5(6) . . ?
P51 P41 Cr2 64.9(7) . . ?
P31 P41 Cr1 62.6(6) . . ?
P51 P41 Cr1 65.1(8) . . ?
Cr2 P41 Cr1 81.9(5) . . ?
P11 P51 P41 107.2(9) . . ?
P11 P51 Cr2 62.9(7) . . ?
P41 P51 Cr2 64.0(6) . . ?
P11 P51 Cr1 61.7(7) . . ?
P41 P51 Cr1 64.1(7) . . ?
Cr2 P51 Cr1 81.1(5) . . ?
P2 P1 P5 108.0(5) . . ?
P2 P1 Cr1 63.0(4) . . ?
P5 P1 Cr1 63.5(3) . . ?
P2 P1 Cr2 63.8(4) . . ?
P5 P1 Cr2 63.3(3) . . ?
Cr1 P1 Cr2 80.7(3) . . ?
P1 P2 P3 107.9(5) . . ?
P1 P2 Cr1 63.5(3) . . ?
P3 P2 Cr1 63.8(4) . . ?
P1 P2 Cr2 63.2(3) . . ?
P3 P2 Cr2 62.9(4) . . ?
Cr1 P2 Cr2 80.6(3) . . ?
P4 P3 P2 108.4(5) . . ?
P4 P3 Cr2 64.3(4) . . ?
P2 P3 Cr2 63.8(3) . . ?
P4 P3 Cr1 63.2(4) . . ?
P2 P3 Cr1 62.7(3) . . ?
Cr2 P3 Cr1 80.6(3) . . ?
P5 P4 P3 107.0(5) . . ?
P5 P4 Cr1 62.8(4) . . ?
P3 P4 Cr1 63.8(3) . . ?
P5 P4 Cr2 62.2(4) . . ?
P3 P4 Cr2 62.9(3) . . ?
Cr1 P4 Cr2 80.3(3) . . ?
P4 P5 P1 108.7(5) . . ?
P4 P5 Cr2 64.0(3) . . ?
P1 P5 Cr2 64.0(4) . . ?
P4 P5 Cr1 63.1(3) . . ?
P1 P5 Cr1 63.8(4) . . ?
Cr2 P5 Cr1 81.2(2) . . ?
P52 P12 P22 107.0(5) . . ?
P52 P12 Cr2 63.0(3) . . ?
P22 P12 Cr2 62.3(3) . . ?
P52 P12 Cr1 63.0(3) . . ?
P22 P12 Cr1 63.2(3) . . ?
Cr2 P12 Cr1 79.8(3) . . ?
P32 P22 P12 109.5(5) . . ?
P32 P22 Cr2 64.0(4) . . ?
P12 P22 Cr2 64.0(3) . . ?
P32 P22 Cr1 64.1(3) . . ?
P12 P22 Cr1 63.5(3) . . ?
Cr2 P22 Cr1 80.7(3) . . ?
P22 P32 P42 107.0(5) . . ?
P22 P32 Cr2 63.0(3) . . ?
P42 P32 Cr2 62.7(3) . . ?
P22 P32 Cr1 63.6(3) . . ?
P42 P32 Cr1 62.4(3) . . ?
Cr2 P32 Cr1 80.0(3) . . ?
P52 P42 P32 108.6(5) . . ?
P52 P42 Cr2 63.6(4) . . ?
P32 P42 Cr2 63.4(3) . . ?
P52 P42 Cr1 63.7(3) . . ?
P32 P42 Cr1 64.1(3) . . ?
Cr2 P42 Cr1 81.1(3) . . ?
P42 P52 P12 107.8(5) . . ?
P42 P52 Cr1 62.9(3) . . ?
P12 P52 Cr1 63.7(4) . . ?
P42 P52 Cr2 62.8(3) . . ?
P12 P52 Cr2 63.6(3) . . ?
Cr1 P52 Cr2 80.4(3) . . ?
C11 Cr2 C15 37.84(8) . . ?
C11 Cr2 C13 62.78(8) . . ?
C15 Cr2 C13 63.10(7) . . ?
C11 Cr2 C14 62.97(7) . . ?
C15 Cr2 C14 37.76(7) . . ?
C13 Cr2 C14 37.69(7) . . ?
C11 Cr2 C12 37.65(8) . . ?
C15 Cr2 C12 63.24(8) . . ?
C13 Cr2 C12 37.50(8) . . ?
C14 Cr2 C12 62.99(8) . . ?
C11 Cr2 P51 124.0(4) . . ?
C15 Cr2 P51 98.3(4) . . ?
C13 Cr2 P51 140.6(4) . . ?
C14 Cr2 P51 106.2(5) . . ?
C12 Cr2 P51 160.8(4) . . ?
C11 Cr2 P21 106.9(5) . . ?
C15 Cr2 P21 141.2(5) . . ?
C13 Cr2 P21 124.1(5) . . ?
C14 Cr2 P21 161.1(4) . . ?
C12 Cr2 P21 99.0(4) . . ?
P51 Cr2 P21 92.7(6) . . ?
C11 Cr2 P31 142.8(5) . . ?
C15 Cr2 P31 162.1(4) . . ?
C13 Cr2 P31 100.4(4) . . ?
C14 Cr2 P31 124.7(5) . . ?
C12 Cr2 P31 108.7(4) . . ?
P51 Cr2 P31 90.6(6) . . ?
P21 Cr2 P31 53.0(8) . . ?
C11 Cr2 P41 160.9(5) . . ?
C15 Cr2 P41 123.4(5) . . ?
C13 Cr2 P41 108.3(6) . . ?
C14 Cr2 P41 99.3(5) . . ?
C12 Cr2 P41 142.6(6) . . ?
P51 Cr2 P41 51.1(8) . . ?
P21 Cr2 P41 92.1(6) . . ?
P31 Cr2 P41 52.4(8) . . ?
C11 Cr2 P11 99.5(4) . . ?
C15 Cr2 P11 107.0(5) . . ?
C13 Cr2 P11 161.4(4) . . ?
C14 Cr2 P11 141.2(6) . . ?
C12 Cr2 P11 124.6(5) . . ?
P51 Cr2 P11 53.0(6) . . ?
P21 Cr2 P11 52.8(8) . . ?
P31 Cr2 P11 90.8(6) . . ?
P41 Cr2 P11 90.4(7) . . ?
C11 Cr2 P22 119.4(2) . . ?
C15 Cr2 P22 157.2(2) . . ?
C13 Cr2 P22 109.0(2) . . ?
C14 Cr2 P22 144.8(2) . . ?
C12 Cr2 P22 97.07(18) . . ?
P51 Cr2 P22 99.8(5) . . ?
P21 Cr2 P22 24.3(7) . . ?
P31 Cr2 P22 30.8(7) . . ?
P41 Cr2 P22 79.0(6) . . ?
P11 Cr2 P22 73.8(6) . . ?
C11 Cr2 P52 108.3(2) . . ?
C15 Cr2 P52 96.7(2) . . ?
C13 Cr2 P52 157.3(3) . . ?
C14 Cr2 P52 119.8(3) . . ?
C12 Cr2 P52 144.1(2) . . ?
P51 Cr2 P52 25.7(5) . . ?
P21 Cr2 P52 77.8(6) . . ?
P31 Cr2 P52 97.9(4) . . ?
P41 Cr2 P52 73.1(7) . . ?
P11 Cr2 P52 29.1(7) . . ?
P22 Cr2 P52 93.6(3) . . ?
C12 C11 C15 108.50(18) . . ?
C12 C11 C16 125.8(2) . . ?
C15 C11 C16 125.7(2) . . ?
C12 C11 Cr2 71.57(12) . . ?
C15 C11 Cr2 71.18(11) . . ?
C16 C11 Cr2 125.42(15) . . ?
C13 C12 C11 107.67(18) . . ?
C13 C12 C17 126.2(2) . . ?
C11 C12 C17 126.0(2) . . ?
C13 C12 Cr2 71.11(12) . . ?
C11 C12 Cr2 70.78(12) . . ?
C17 C12 Cr2 126.82(16) . . ?
C12 C13 C14 108.39(18) . . ?
C12 C13 C18 126.5(2) . . ?
C14 C13 C18 125.0(2) . . ?
C12 C13 Cr2 71.39(12) . . ?
C14 C13 Cr2 71.17(11) . . ?
C18 C13 Cr2 126.34(15) . . ?
C13 C14 C15 107.95(17) . . ?
C13 C14 C19 125.2(2) . . ?
C15 C14 C19 126.8(2) . . ?
C13 C14 Cr2 71.14(11) . . ?
C15 C14 Cr2 70.95(11) . . ?
C19 C14 Cr2 125.98(15) . . ?
C14 C15 C11 107.49(17) . . ?
C14 C15 C20 126.5(2) . . ?
C11 C15 C20 125.97(19) . . ?
C14 C15 Cr2 71.29(11) . . ?
C11 C15 Cr2 70.98(11) . . ?
C20 C15 Cr2 125.54(14) . . ?
C11 C16 H16A 109.5 . . ?
C11 C16 H16B 109.5 . . ?
H16A C16 H16B 109.5 . . ?
C11 C16 H16C 109.5 . . ?
H16A C16 H16C 109.5 . . ?
H16B C16 H16C 109.5 . . ?
C12 C17 H17A 109.5 . . ?
C12 C17 H17B 109.5 . . ?
H17A C17 H17B 109.5 . . ?
C12 C17 H17C 109.5 . . ?
H17A C17 H17C 109.5 . . ?
H17B C17 H17C 109.5 . . ?
C13 C18 H18A 109.5 . . ?
C13 C18 H18B 109.5 . . ?
H18A C18 H18B 109.5 . . ?
C13 C18 H18C 109.5 . . ?
H18A C18 H18C 109.5 . . ?
H18B C18 H18C 109.5 . . ?
C14 C19 H19A 109.5 . . ?
C14 C19 H19B 109.5 . . ?
H19A C19 H19B 109.5 . . ?
C14 C19 H19C 109.5 . . ?
H19A C19 H19C 109.5 . . ?
H19B C19 H19C 109.5 . . ?
C15 C20 H20A 109.5 . . ?
C15 C20 H20B 109.5 . . ?
H20A C20 H20B 109.5 . . ?
C15 C20 H20C 109.5 . . ?
H20A C20 H20C 109.5 . . ?
H20B C20 H20C 109.5 . . ?

loop_
_geom_bond_atom_site_label_1
_geom_bond_atom_site_label_2
_geom_bond_distance
_geom_bond_site_symmetry_2
_geom_bond_publ_flag
Sb1 F1A 1.791(5) 14_545 ?
Sb1 F1A 1.792(5) . ?
Sb1 F2A 1.812(5) . ?
Sb1 F2A 1.812(5) 14_545 ?
Sb1 F2B 1.840(5) . ?
Sb1 F2B 1.840(5) 14_545 ?
Sb1 F3 1.857(2) . ?
Sb1 F3 1.857(2) 14_545 ?
Sb1 F1B 1.870(5) . ?
Sb1 F1B 1.870(5) 14_545 ?
Sb2 F6 1.8667(16) 11_454 ?
Sb2 F6 1.8667(16) . ?
Sb2 F4 1.8676(19) 11_454 ?
Sb2 F4 1.8676(19) . ?
Sb2 F5 1.8716(18) 11_454 ?
Sb2 F5 1.8716(18) . ?
C1 C5 1.424(3) . ?
C1 C2 1.426(3) . ?
C1 C6 1.500(3) . ?
C1 Cr1 2.2099(19) . ?
C2 C3 1.429(3) . ?
C2 C7 1.499(3) . ?
C2 Cr1 2.2003(19) . ?
C3 C4 1.424(3) . ?
C3 C8 1.500(3) . ?
C3 Cr1 2.203(2) . ?
C4 C5 1.427(3) . ?
C4 C9 1.495(3) . ?
C4 Cr1 2.202(2) . ?
C5 C10 1.495(3) . ?
C5 Cr1 2.2066(19) . ?
C6 H6A 0.9800 . ?
C6 H6B 0.9800 . ?
C6 H6C 0.9800 . ?
C7 H7A 0.9800 . ?
C7 H7B 0.9800 . ?
C7 H7C 0.9800 . ?
C8 H8A 0.9800 . ?
C8 H8B 0.9800 . ?
C8 H8C 0.9800 . ?
C9 H9A 0.9800 . ?
C9 H9B 0.9800 . ?
C9 H9C 0.9800 . ?
C10 H10A 0.9800 . ?
C10 H10B 0.9800 . ?
C10 H10C 0.9800 . ?
Cr1 P51 2.436(19) . ?
Cr1 P31 2.368(14) . ?
Cr1 P11 2.366(18) . ?
Cr1 P21 2.392(16) . ?
Cr1 P41 2.417(19) . ?
Cr1 P52 2.451(9) . ?
Cr1 P2 2.426(9) . ?
P11 P51 2.15(2) . ?
P11 P21 2.12(3) . ?
P11 Cr2 2.396(19) . ?
P21 P31 2.12(3) . ?
P21 Cr2 2.361(14) . ?
P31 P41 2.11(3) . ?
P31 Cr2 2.387(15) . ?
P41 P51 2.08(3) . ?
P41 Cr2 2.401(16) . ?
P51 Cr2 2.420(17) . ?
P1 P2 2.187(15) . ?
P1 P5 2.161(11) . ?
P1 Cr2 2.442(10) . ?
P2 P3 2.193(16) . ?
P2 Cr2 2.455(9) . ?
P3 P4 2.178(16) . ?
P3 Cr2 2.435(9) . ?
P4 P5 2.213(15) . ?
P4 Cr2 2.464(10) . ?
P5 Cr2 2.427(7) . ?
P12 P52 2.204(12) . ?
P12 P22 2.206(11) . ?
P12 Cr2 2.458(8) . ?
P22 P32 2.171(11) . ?
P22 Cr2 2.420(9) . ?
P32 P42 2.208(12) . ?
P32 Cr2 2.442(8) . ?
P42 P52 2.196(11) . ?
P42 Cr2 2.427(9) . ?
P52 Cr2 2.444(9) . ?
Cr2 C11 2.199(2) . ?
Cr2 C15 2.2018(19) . ?
Cr2 C13 2.2059(19) . ?
Cr2 C14 2.2063(19) . ?
Cr2 C12 2.209(2) . ?
C11 C12 1.423(3) . ?
C11 C15 1.427(3) . ?
C11 C16 1.505(3) . ?
C12 C13 1.419(3) . ?
C12 C17 1.501(3) . ?
C13 C14 1.425(3) . ?
C13 C18 1.503(3) . ?
C14 C15 1.426(3) . ?
C14 C19 1.495(3) . ?
C15 C20 1.496(3) . ?
C16 H16A 0.9800 . ?
C16 H16B 0.9800 . ?
C16 H16C 0.9800 . ?
C17 H17A 0.9800 . ?
C17 H17B 0.9800 . ?
C17 H17C 0.9800 . ?
C18 H18A 0.9800 . ?
C18 H18B 0.9800 . ?
C18 H18C 0.9800 . ?
C19 H19A 0.9800 . ?
C19 H19B 0.9800 . ?
C19 H19C 0.9800 . ?
C20 H20A 0.9800 . ?
C20 H20B 0.9800 . ?
C20 H20C 0.9800 . ?

loop_
_geom_torsion_atom_site_label_1
_geom_torsion_atom_site_label_2
_geom_torsion_atom_site_label_3
_geom_torsion_atom_site_label_4
_geom_torsion
_geom_torsion_site_symmetry_1
_geom_torsion_site_symmetry_2
_geom_torsion_site_symmetry_3
_geom_torsion_site_symmetry_4
_geom_torsion_publ_flag
C5 C1 C2 C3 -0.3(2) . . . . ?
C6 C1 C2 C3 176.3(2) . . . . ?
Cr1 C1 C2 C3 -62.08(14) . . . . ?
C5 C1 C2 C7 -177.1(2) . . . . ?
C6 C1 C2 C7 -0.5(3) . . . . ?
Cr1 C1 C2 C7 121.1(2) . . . . ?
C5 C1 C2 Cr1 61.77(14) . . . . ?
C6 C1 C2 Cr1 -121.7(2) . . . . ?
C1 C2 C3 C4 0.4(2) . . . . ?
C7 C2 C3 C4 177.1(2) . . . . ?
Cr1 C2 C3 C4 -61.93(14) . . . . ?
C1 C2 C3 C8 -177.1(2) . . . . ?
C7 C2 C3 C8 -0.3(3) . . . . ?
Cr1 C2 C3 C8 120.6(2) . . . . ?
C1 C2 C3 Cr1 62.31(14) . . . . ?
C7 C2 C3 Cr1 -120.9(2) . . . . ?
C2 C3 C4 C5 -0.3(2) . . . . ?
C8 C3 C4 C5 177.2(2) . . . . ?
Cr1 C3 C4 C5 -62.13(14) . . . . ?
C2 C3 C4 C9 -177.0(2) . . . . ?
C8 C3 C4 C9 0.5(4) . . . . ?
Cr1 C3 C4 C9 121.1(2) . . . . ?
C2 C3 C4 Cr1 61.83(14) . . . . ?
C8 C3 C4 Cr1 -120.7(2) . . . . ?
C2 C1 C5 C4 0.1(2) . . . . ?
C6 C1 C5 C4 -176.4(2) . . . . ?
Cr1 C1 C5 C4 61.71(14) . . . . ?
C2 C1 C5 C10 175.6(2) . . . . ?
C6 C1 C5 C10 -0.9(3) . . . . ?
Cr1 C1 C5 C10 -122.8(2) . . . . ?
C2 C1 C5 Cr1 -61.58(13) . . . . ?
C6 C1 C5 Cr1 121.9(2) . . . . ?
C3 C4 C5 C1 0.1(2) . . . . ?
C9 C4 C5 C1 176.9(2) . . . . ?
Cr1 C4 C5 C1 -61.94(14) . . . . ?
C3 C4 C5 C10 -175.4(2) . . . . ?
C9 C4 C5 C10 1.4(3) . . . . ?
Cr1 C4 C5 C10 122.5(2) . . . . ?
C3 C4 C5 Cr1 62.05(14) . . . . ?
C9 C4 C5 Cr1 -121.1(2) . . . . ?
C1 C2 Cr1 C4 -79.99(13) . . . . ?
C3 C2 Cr1 C4 37.48(12) . . . . ?
C7 C2 Cr1 C4 159.3(2) . . . . ?
C1 C2 Cr1 C3 -117.47(17) . . . . ?
C7 C2 Cr1 C3 121.8(2) . . . . ?
C1 C2 Cr1 C5 -37.41(12) . . . . ?
C3 C2 Cr1 C5 80.05(13) . . . . ?
C7 C2 Cr1 C5 -158.1(2) . . . . ?
C3 C2 Cr1 C1 117.47(17) . . . . ?
C7 C2 Cr1 C1 -120.7(3) . . . . ?
C1 C2 Cr1 P51 7.1(10) . . . . ?
C3 C2 Cr1 P51 124.6(10) . . . . ?
C7 C2 Cr1 P51 -113.6(10) . . . . ?
C1 C2 Cr1 P31 171.6(6) . . . . ?
C3 C2 Cr1 P31 -71.0(6) . . . . ?
C7 C2 Cr1 P31 50.9(6) . . . . ?
C1 C2 Cr1 P11 66.4(6) . . . . ?
C3 C2 Cr1 P11 -176.1(6) . . . . ?
C7 C2 Cr1 P11 -54.3(7) . . . . ?
C1 C2 Cr1 P21 118.7(6) . . . . ?
C3 C2 Cr1 P21 -123.8(6) . . . . ?
C7 C2 Cr1 P21 -2.0(6) . . . . ?
C1 C2 Cr1 P41 -134.3(10) . . . . ?
C3 C2 Cr1 P41 -16.8(10) . . . . ?
C7 C2 Cr1 P41 105.0(11) . . . . ?
C1 C2 Cr1 P52 38.9(4) . . . . ?
C3 C2 Cr1 P52 156.4(4) . . . . ?
C7 C2 Cr1 P52 -81.8(4) . . . . ?
C1 C2 Cr1 P2 127.5(4) . . . . ?
C3 C2 Cr1 P2 -115.0(4) . . . . ?
C7 C2 Cr1 P2 6.8(4) . . . . ?
C3 C4 Cr1 C2 -37.65(12) . . . . ?
C5 C4 Cr1 C2 79.77(13) . . . . ?
C9 C4 Cr1 C2 -159.9(2) . . . . ?
C5 C4 Cr1 C3 117.41(18) . . . . ?
C9 C4 Cr1 C3 -122.2(3) . . . . ?
C3 C4 Cr1 C5 -117.41(18) . . . . ?
C9 C4 Cr1 C5 120.3(3) . . . . ?
C3 C4 Cr1 C1 -80.14(13) . . . . ?
C5 C4 Cr1 C1 37.27(11) . . . . ?
C9 C4 Cr1 C1 157.6(2) . . . . ?
C3 C4 Cr1 P51 169.6(4) . . . . ?
C5 C4 Cr1 P51 -73.0(4) . . . . ?
C9 C4 Cr1 P51 47.3(4) . . . . ?
C3 C4 Cr1 P31 66.9(6) . . . . ?
C5 C4 Cr1 P31 -175.7(6) . . . . ?
C9 C4 Cr1 P31 -55.3(6) . . . . ?
C3 C4 Cr1 P11 -135.1(10) . . . . ?
C5 C4 Cr1 P11 -17.7(10) . . . . ?
C9 C4 Cr1 P11 102.6(10) . . . . ?
C3 C4 Cr1 P21 9.2(12) . . . . ?
C5 C4 Cr1 P21 126.6(12) . . . . ?
C9 C4 Cr1 P21 -113.1(12) . . . . ?
C3 C4 Cr1 P41 118.9(7) . . . . ?
C5 C4 Cr1 P41 -123.7(7) . . . . ?
C9 C4 Cr1 P41 -3.3(7) . . . . ?
C3 C4 Cr1 P52 -166.7(3) . . . . ?
C5 C4 Cr1 P52 -49.3(3) . . . . ?
C9 C4 Cr1 P52 71.1(4) . . . . ?
C3 C4 Cr1 P2 18.9(6) . . . . ?
C5 C4 Cr1 P2 136.3(6) . . . . ?
C9 C4 Cr1 P2 -103.3(6) . . . . ?
C4 C3 Cr1 C2 117.43(17) . . . . ?
C8 C3 Cr1 C2 -121.7(3) . . . . ?
C2 C3 Cr1 C4 -117.43(17) . . . . ?
C8 C3 Cr1 C4 120.9(3) . . . . ?
C4 C3 Cr1 C5 37.58(12) . . . . ?
C2 C3 Cr1 C5 -79.85(12) . . . . ?
C8 C3 Cr1 C5 158.5(2) . . . . ?
C4 C3 Cr1 C1 79.96(13) . . . . ?
C2 C3 Cr1 C1 -37.47(11) . . . . ?
C8 C3 Cr1 C1 -159.1(2) . . . . ?
C4 C3 Cr1 P51 -19.2(7) . . . . ?
C2 C3 Cr1 P51 -136.7(7) . . . . ?
C8 C3 Cr1 P51 101.7(7) . . . . ?
C4 C3 Cr1 P31 -123.5(6) . . . . ?
C2 C3 Cr1 P31 119.1(6) . . . . ?
C8 C3 Cr1 P31 -2.6(6) . . . . ?
C4 C3 Cr1 P11 125.5(13) . . . . ?
C2 C3 Cr1 P11 8.1(13) . . . . ?
C8 C3 Cr1 P11 -113.6(13) . . . . ?
C4 C3 Cr1 P21 -175.5(6) . . . . ?
C2 C3 Cr1 P21 67.0(6) . . . . ?
C8 C3 Cr1 P21 -54.6(6) . . . . ?
C4 C3 Cr1 P41 -71.4(6) . . . . ?
C2 C3 Cr1 P41 171.2(6) . . . . ?
C8 C3 Cr1 P41 49.5(6) . . . . ?
C4 C3 Cr1 P52 39.3(10) . . . . ?
C2 C3 Cr1 P52 -78.1(10) . . . . ?
C8 C3 Cr1 P52 160.2(10) . . . . ?
C4 C3 Cr1 P2 -169.1(4) . . . . ?
C2 C3 Cr1 P2 73.5(4) . . . . ?
C8 C3 Cr1 P2 -48.2(4) . . . . ?
C1 C5 Cr1 C2 37.52(11) . . . . ?
C4 C5 Cr1 C2 -80.23(13) . . . . ?
C10 C5 Cr1 C2 159.4(2) . . . . ?
C1 C5 Cr1 C4 117.75(17) . . . . ?
C10 C5 Cr1 C4 -120.4(2) . . . . ?
C1 C5 Cr1 C3 80.23(13) . . . . ?
C4 C5 Cr1 C3 -37.52(12) . . . . ?
C10 C5 Cr1 C3 -157.9(2) . . . . ?
C4 C5 Cr1 C1 -117.75(17) . . . . ?
C10 C5 Cr1 C1 121.8(2) . . . . ?
C1 C5 Cr1 P51 -125.1(4) . . . . ?
C4 C5 Cr1 P51 117.2(4) . . . . ?
C10 C5 Cr1 P51 -3.3(4) . . . . ?
C1 C5 Cr1 P31 126.5(12) . . . . ?
C4 C5 Cr1 P31 8.7(12) . . . . ?
C10 C5 Cr1 P31 -111.7(12) . . . . ?
C1 C5 Cr1 P11 -71.7(6) . . . . ?
C4 C5 Cr1 P11 170.5(6) . . . . ?
C10 C5 Cr1 P11 50.1(6) . . . . ?
C1 C5 Cr1 P21 -17.0(9) . . . . ?
C4 C5 Cr1 P21 -134.8(9) . . . . ?
C10 C5 Cr1 P21 104.8(9) . . . . ?
C1 C5 Cr1 P41 -175.1(7) . . . . ?
C4 C5 Cr1 P41 67.2(7) . . . . ?
C10 C5 Cr1 P41 -53.2(7) . . . . ?
C1 C5 Cr1 P52 -99.3(3) . . . . ?
C4 C5 Cr1 P52 143.0(3) . . . . ?
C10 C5 Cr1 P52 22.6(3) . . . . ?
C1 C5 Cr1 P2 0.4(6) . . . . ?
C4 C5 Cr1 P2 -117.4(6) . . . . ?
C10 C5 Cr1 P2 122.2(6) . . . . ?
C5 C1 Cr1 C2 -117.52(17) . . . . ?
C6 C1 Cr1 C2 120.7(2) . . . . ?
C5 C1 Cr1 C4 -37.42(12) . . . . ?
C2 C1 Cr1 C4 80.10(13) . . . . ?
C6 C1 Cr1 C4 -159.2(2) . . . . ?
C5 C1 Cr1 C3 -79.90(13) . . . . ?
C2 C1 Cr1 C3 37.62(12) . . . . ?
C6 C1 Cr1 C3 158.3(2) . . . . ?
C2 C1 Cr1 C5 117.52(17) . . . . ?
C6 C1 Cr1 C5 -121.8(2) . . . . ?
C5 C1 Cr1 P51 65.8(5) . . . . ?
C2 C1 Cr1 P51 -176.6(5) . . . . ?
C6 C1 Cr1 P51 -55.9(5) . . . . ?
C5 C1 Cr1 P31 -133.4(9) . . . . ?
C2 C1 Cr1 P31 -15.8(10) . . . . ?
C6 C1 Cr1 P31 104.9(10) . . . . ?
C5 C1 Cr1 P11 118.2(6) . . . . ?
C2 C1 Cr1 P11 -124.2(6) . . . . ?
C6 C1 Cr1 P11 -3.5(6) . . . . ?
C5 C1 Cr1 P21 171.0(5) . . . . ?
C2 C1 Cr1 P21 -71.5(5) . . . . ?
C6 C1 Cr1 P21 49.2(6) . . . . ?
C5 C1 Cr1 P41 10.1(13) . . . . ?
C2 C1 Cr1 P41 127.6(13) . . . . ?
C6 C1 Cr1 P41 -111.7(13) . . . . ?
C5 C1 Cr1 P52 89.1(3) . . . . ?
C2 C1 Cr1 P52 -153.4(3) . . . . ?
C6 C1 Cr1 P52 -32.7(3) . . . . ?
C5 C1 Cr1 P2 -179.8(3) . . . . ?
C2 C1 Cr1 P2 -62.3(3) . . . . ?
C6 C1 Cr1 P2 58.4(4) . . . . ?
C2 Cr1 P11 P51 -153.1(5) . . . . ?
C4 Cr1 P11 P51 -71.0(11) . . . . ?
C3 Cr1 P11 P51 -158.6(10) . . . . ?
C5 Cr1 P11 P51 -82.7(6) . . . . ?
C1 Cr1 P11 P51 -118.6(6) . . . . ?
P31 Cr1 P11 P51 89.3(8) . . . . ?
P21 Cr1 P11 P51 127.5(9) . . . . ?
P41 Cr1 P11 P51 36.8(8) . . . . ?
P52 Cr1 P11 P51 -14.1(10) . . . . ?
P2 Cr1 P11 P51 124.9(8) . . . . ?
C2 Cr1 P11 P21 79.4(7) . . . . ?
C4 Cr1 P11 P21 161.4(8) . . . . ?
C3 Cr1 P11 P21 73.9(13) . . . . ?
C5 Cr1 P11 P21 149.7(6) . . . . ?
C1 Cr1 P11 P21 113.9(6) . . . . ?
P51 Cr1 P11 P21 -127.5(9) . . . . ?
P31 Cr1 P11 P21 -38.3(8) . . . . ?
P41 Cr1 P11 P21 -90.7(8) . . . . ?
P52 Cr1 P11 P21 -141.6(13) . . . . ?
P2 Cr1 P11 P21 -2.7(8) . . . . ?
C2 Cr1 P11 Cr2 142.4(3) . . . . ?
C4 Cr1 P11 Cr2 -135.6(6) . . . . ?
C3 Cr1 P11 Cr2 136.9(8) . . . . ?
C5 Cr1 P11 Cr2 -147.3(3) . . . . ?
C1 Cr1 P11 Cr2 176.9(4) . . . . ?
P51 Cr1 P11 Cr2 -64.6(7) . . . . ?
P31 Cr1 P11 Cr2 24.7(8) . . . . ?
P21 Cr1 P11 Cr2 63.0(7) . . . . ?
P41 Cr1 P11 Cr2 -27.7(8) . . . . ?
P52 Cr1 P11 Cr2 -78.6(10) . . . . ?
P2 Cr1 P11 Cr2 60.3(5) . . . . ?
P51 P11 P21 P31 -2.9(14) . . . . ?
Cr1 P11 P21 P31 46.4(8) . . . . ?
Cr2 P11 P21 P31 -49.3(8) . . . . ?
P51 P11 P21 Cr2 46.4(9) . . . . ?
Cr1 P11 P21 Cr2 95.7(5) . . . . ?
P51 P11 P21 Cr1 -49.3(9) . . . . ?
Cr2 P11 P21 Cr1 -95.7(5) . . . . ?
C2 Cr1 P21 P31 113.5(6) . . . . ?
C4 Cr1 P21 P31 72.4(12) . . . . ?
C3 Cr1 P21 P31 78.7(7) . . . . ?
C5 Cr1 P21 P31 160.6(8) . . . . ?
C1 Cr1 P21 P31 149.4(6) . . . . ?
P51 Cr1 P21 P31 -89.6(7) . . . . ?
P11 Cr1 P21 P31 -129.0(9) . . . . ?
P41 Cr1 P21 P31 -38.9(9) . . . . ?
P52 Cr1 P21 P31 -110.9(7) . . . . ?
P2 Cr1 P21 P31 36(4) . . . . ?
C2 Cr1 P21 P11 -117.5(6) . . . . ?
C4 Cr1 P21 P11 -158.6(10) . . . . ?
C3 Cr1 P21 P11 -152.3(6) . . . . ?
C5 Cr1 P21 P11 -70.4(9) . . . . ?
C1 Cr1 P21 P11 -81.6(6) . . . . ?
P51 Cr1 P21 P11 39.4(7) . . . . ?
P31 Cr1 P21 P11 129.0(9) . . . . ?
P41 Cr1 P21 P11 90.1(9) . . . . ?
P52 Cr1 P21 P11 18.1(7) . . . . ?
P2 Cr1 P21 P11 165(4) . . . . ?
C2 Cr1 P21 Cr2 177.8(4) . . . . ?
C4 Cr1 P21 Cr2 136.7(6) . . . . ?
C3 Cr1 P21 Cr2 143.0(3) . . . . ?
C5 Cr1 P21 Cr2 -135.0(5) . . . . ?
C1 Cr1 P21 Cr2 -146.3(3) . . . . ?
P51 Cr1 P21 Cr2 -25.3(6) . . . . ?
P31 Cr1 P21 Cr2 64.3(7) . . . . ?
P11 Cr1 P21 Cr2 -64.7(7) . . . . ?
P41 Cr1 P21 Cr2 25.5(8) . . . . ?
P52 Cr1 P21 Cr2 -46.6(5) . . . . ?
P2 Cr1 P21 Cr2 100(4) . . . . ?
P11 P21 P31 P41 2.7(13) . . . . ?
Cr2 P21 P31 P41 -46.8(9) . . . . ?
Cr1 P21 P31 P41 49.1(8) . . . . ?
P11 P21 P31 Cr1 -46.4(9) . . . . ?
Cr2 P21 P31 Cr1 -95.8(5) . . . . ?
P11 P21 P31 Cr2 49.5(8) . . . . ?
Cr1 P21 P31 Cr2 95.8(5) . . . . ?
C2 Cr1 P31 P41 150.3(6) . . . . ?
C4 Cr1 P31 P41 79.8(7) . . . . ?
C3 Cr1 P31 P41 114.4(6) . . . . ?
C5 Cr1 P31 P41 73.9(12) . . . . ?
C1 Cr1 P31 P41 160.8(9) . . . . ?
P51 Cr1 P31 P41 -36.2(8) . . . . ?
P11 Cr1 P31 P41 -89.4(9) . . . . ?
P21 Cr1 P31 P41 -127.7(9) . . . . ?
P52 Cr1 P31 P41 -60.7(7) . . . . ?
P2 Cr1 P31 P41 -134.9(9) . . . . ?
C2 Cr1 P31 P21 -82.1(6) . . . . ?
C4 Cr1 P31 P21 -152.5(5) . . . . ?
C3 Cr1 P31 P21 -117.9(5) . . . . ?
C5 Cr1 P31 P21 -158.5(9) . . . . ?
C1 Cr1 P31 P21 -71.6(10) . . . . ?
P51 Cr1 P31 P21 91.4(7) . . . . ?
P11 Cr1 P31 P21 38.3(7) . . . . ?
P41 Cr1 P31 P21 127.7(9) . . . . ?
P52 Cr1 P31 P21 66.9(7) . . . . ?
P2 Cr1 P31 P21 -7.3(7) . . . . ?
C2 Cr1 P31 Cr2 -145.2(3) . . . . ?
C4 Cr1 P31 Cr2 144.4(3) . . . . ?
C3 Cr1 P31 Cr2 179.0(4) . . . . ?
C5 Cr1 P31 Cr2 138.5(7) . . . . ?
C1 Cr1 P31 Cr2 -134.7(5) . . . . ?
P51 Cr1 P31 Cr2 28.4(6) . . . . ?
P11 Cr1 P31 Cr2 -24.8(7) . . . . ?
P21 Cr1 P31 Cr2 -63.1(6) . . . . ?
P41 Cr1 P31 Cr2 64.6(7) . . . . ?
P52 Cr1 P31 Cr2 3.9(6) . . . . ?
P2 Cr1 P31 Cr2 -70.4(5) . . . . ?
P21 P31 P41 P51 -1.5(14) . . . . ?
Cr1 P31 P41 P51 47.1(9) . . . . ?
Cr2 P31 P41 P51 -47.6(9) . . . . ?
P21 P31 P41 Cr2 46.1(8) . . . . ?
Cr1 P31 P41 Cr2 94.7(6) . . . . ?
P21 P31 P41 Cr1 -48.6(8) . . . . ?
Cr2 P31 P41 Cr1 -94.7(6) . . . . ?
C2 Cr1 P41 P31 -69.6(11) . . . . ?
C4 Cr1 P41 P31 -116.7(6) . . . . ?
C3 Cr1 P41 P31 -80.8(6) . . . . ?
C5 Cr1 P41 P31 -151.5(5) . . . . ?
C1 Cr1 P41 P31 -158.3(10) . . . . ?
P51 Cr1 P41 P31 130.3(9) . . . . ?
P11 Cr1 P41 P31 92.0(8) . . . . ?
P21 Cr1 P41 P31 39.1(8) . . . . ?
P52 Cr1 P41 P31 115.3(7) . . . . ?
P2 Cr1 P41 P31 30.5(7) . . . . ?
C2 Cr1 P41 P51 160.1(9) . . . . ?
C4 Cr1 P41 P51 113.1(6) . . . . ?
C3 Cr1 P41 P51 148.9(6) . . . . ?
C5 Cr1 P41 P51 78.3(7) . . . . ?
C1 Cr1 P41 P51 71.4(13) . . . . ?
P31 Cr1 P41 P51 -130.3(9) . . . . ?
P11 Cr1 P41 P51 -38.3(8) . . . . ?
P21 Cr1 P41 P51 -91.1(8) . . . . ?
P52 Cr1 P41 P51 -14.9(7) . . . . ?
P2 Cr1 P41 P51 -99.8(7) . . . . ?
C2 Cr1 P41 Cr2 -133.8(6) . . . . ?
C4 Cr1 P41 Cr2 179.1(5) . . . . ?
C3 Cr1 P41 Cr2 -145.0(4) . . . . ?
C5 Cr1 P41 Cr2 144.3(3) . . . . ?
C1 Cr1 P41 Cr2 137.5(7) . . . . ?
P51 Cr1 P41 Cr2 66.0(7) . . . . ?
P31 Cr1 P41 Cr2 -64.2(7) . . . . ?
P11 Cr1 P41 Cr2 27.7(8) . . . . ?
P21 Cr1 P41 Cr2 -25.1(8) . . . . ?
P52 Cr1 P41 Cr2 51.1(5) . . . . ?
P2 Cr1 P41 Cr2 -33.7(6) . . . . ?
P21 P11 P51 P41 1.9(15) . . . . ?
Cr1 P11 P51 P41 -46.8(9) . . . . ?
Cr2 P11 P51 P41 47.7(9) . . . . ?
P21 P11 P51 Cr2 -45.7(8) . . . . ?
Cr1 P11 P51 Cr2 -94.5(5) . . . . ?
P21 P11 P51 Cr1 48.8(9) . . . . ?
Cr2 P11 P51 Cr1 94.5(5) . . . . ?
P31 P41 P51 P11 -0.3(15) . . . . ?
Cr2 P41 P51 P11 -47.1(9) . . . . ?
Cr1 P41 P51 P11 45.6(9) . . . . ?
P31 P41 P51 Cr2 46.8(9) . . . . ?
Cr1 P41 P51 Cr2 92.7(5) . . . . ?
P31 P41 P51 Cr1 -45.8(9) . . . . ?
Cr2 P41 P51 Cr1 -92.7(5) . . . . ?
C2 Cr1 P51 P11 73.8(12) . . . . ?
C4 Cr1 P51 P11 149.2(6) . . . . ?
C3 Cr1 P51 P11 161.8(7) . . . . ?
C5 Cr1 P51 P11 112.9(7) . . . . ?
C1 Cr1 P51 P11 78.7(7) . . . . ?
P31 Cr1 P51 P11 -92.0(8) . . . . ?
P21 Cr1 P51 P11 -39.2(9) . . . . ?
P41 Cr1 P51 P11 -129.2(10) . . . . ?
P52 Cr1 P51 P11 16.0(13) . . . . ?
P2 Cr1 P51 P11 -46.5(8) . . . . ?
C2 Cr1 P51 P41 -157.0(8) . . . . ?
C4 Cr1 P51 P41 -81.5(7) . . . . ?
C3 Cr1 P51 P41 -68.9(10) . . . . ?
C5 Cr1 P51 P41 -117.8(6) . . . . ?
C1 Cr1 P51 P41 -152.1(6) . . . . ?
P31 Cr1 P51 P41 37.2(8) . . . . ?
P11 Cr1 P51 P41 129.2(10) . . . . ?
P21 Cr1 P51 P41 90.0(8) . . . . ?
P52 Cr1 P51 P41 145.2(16) . . . . ?
P2 Cr1 P51 P41 82.7(7) . . . . ?
C2 Cr1 P51 Cr2 137.7(7) . . . . ?
C4 Cr1 P51 Cr2 -146.9(2) . . . . ?
C3 Cr1 P51 Cr2 -134.2(5) . . . . ?
C5 Cr1 P51 Cr2 176.9(2) . . . . ?
C1 Cr1 P51 Cr2 142.6(2) . . . . ?
P31 Cr1 P51 Cr2 -28.1(6) . . . . ?
P11 Cr1 P51 Cr2 63.9(7) . . . . ?
P21 Cr1 P51 Cr2 24.7(6) . . . . ?
P41 Cr1 P51 Cr2 -65.3(6) . . . . ?
P52 Cr1 P51 Cr2 79.9(13) . . . . ?
P2 Cr1 P51 Cr2 17.4(5) . . . . ?
C2 Cr1 P1 P2 82.2(4) . . . . ?
C4 Cr1 P1 P2 152.2(6) . . . . ?
C3 Cr1 P1 P2 68.8(6) . . . . ?
C5 Cr1 P1 P2 151.7(4) . . . . ?
C1 Cr1 P1 P2 118.6(4) . . . . ?
P51 Cr1 P1 P2 -124.0(6) . . . . ?
P31 Cr1 P1 P2 -32.4(7) . . . . ?
P11 Cr1 P1 P2 -146(4) . . . . ?
P21 Cr1 P1 P2 1.7(9) . . . . ?
P41 Cr1 P1 P2 -84.3(7) . . . . ?
P52 Cr1 P1 P2 -138.0(6) . . . . ?
C2 Cr1 P1 P5 -147.9(2) . . . . ?
C4 Cr1 P1 P5 -77.9(7) . . . . ?
C3 Cr1 P1 P5 -161.3(3) . . . . ?
C5 Cr1 P1 P5 -78.4(3) . . . . ?
C1 Cr1 P1 P5 -111.5(3) . . . . ?
P51 Cr1 P1 P5 5.9(6) . . . . ?
P31 Cr1 P1 P5 97.6(6) . . . . ?
P11 Cr1 P1 P5 -16(4) . . . . ?
P21 Cr1 P1 P5 131.6(7) . . . . ?
P41 Cr1 P1 P5 45.6(7) . . . . ?
P52 Cr1 P1 P5 -8.0(3) . . . . ?
P2 Cr1 P1 P5 129.9(5) . . . . ?
C2 Cr1 P1 Cr2 147.38(19) . . . . ?
C4 Cr1 P1 Cr2 -142.6(4) . . . . ?
C3 Cr1 P1 Cr2 134.0(3) . . . . ?
C5 Cr1 P1 Cr2 -143.09(17) . . . . ?
C1 Cr1 P1 Cr2 -176.2(2) . . . . ?
P51 Cr1 P1 Cr2 -58.8(5) . . . . ?
P31 Cr1 P1 Cr2 32.9(6) . . . . ?
P11 Cr1 P1 Cr2 -81(4) . . . . ?
P21 Cr1 P1 Cr2 66.9(6) . . . . ?
P41 Cr1 P1 Cr2 -19.1(7) . . . . ?
P52 Cr1 P1 Cr2 -72.7(4) . . . . ?
P2 Cr1 P1 Cr2 65.2(4) . . . . ?
P5 P1 P2 P3 1.0(8) . . . . ?
Cr1 P1 P2 P3 47.2(5) . . . . ?
Cr2 P1 P2 P3 -45.6(5) . . . . ?
P5 P1 P2 Cr1 -46.2(4) . . . . ?
Cr2 P1 P2 Cr1 -92.8(3) . . . . ?
P5 P1 P2 Cr2 46.6(4) . . . . ?
Cr1 P1 P2 Cr2 92.8(3) . . . . ?
C2 Cr1 P2 P1 -111.1(4) . . . . ?
C4 Cr1 P2 P1 -159.6(4) . . . . ?
C3 Cr1 P2 P1 -147.4(3) . . . . ?
C5 Cr1 P2 P1 -78.3(6) . . . . ?
C1 Cr1 P2 P1 -78.1(4) . . . . ?
P51 Cr1 P2 P1 47.4(5) . . . . ?
P31 Cr1 P2 P1 131.7(7) . . . . ?
P11 Cr1 P2 P1 6.0(8) . . . . ?
P21 Cr1 P2 P1 -8(4) . . . . ?
P41 Cr1 P2 P1 97.6(7) . . . . ?
P52 Cr1 P2 P1 24.8(3) . . . . ?
C2 Cr1 P2 P3 120.0(4) . . . . ?
C4 Cr1 P2 P3 71.5(6) . . . . ?
C3 Cr1 P2 P3 83.7(4) . . . . ?
C5 Cr1 P2 P3 152.8(5) . . . . ?
C1 Cr1 P2 P3 153.0(3) . . . . ?
P51 Cr1 P2 P3 -81.5(5) . . . . ?
P31 Cr1 P2 P3 2.8(9) . . . . ?
P11 Cr1 P2 P3 -122.9(7) . . . . ?
P21 Cr1 P2 P3 -137(4) . . . . ?
P41 Cr1 P2 P3 -31.3(7) . . . . ?
P52 Cr1 P2 P3 -104.1(4) . . . . ?
C2 Cr1 P2 Cr2 -175.7(3) . . . . ?
C4 Cr1 P2 Cr2 135.8(3) . . . . ?
C3 Cr1 P2 Cr2 148.01(18) . . . . ?
C5 Cr1 P2 Cr2 -142.9(4) . . . . ?
C1 Cr1 P2 Cr2 -142.67(19) . . . . ?
P51 Cr1 P2 Cr2 -17.2(4) . . . . ?
P31 Cr1 P2 Cr2 67.1(6) . . . . ?
P11 Cr1 P2 Cr2 -58.6(6) . . . . ?
P21 Cr1 P2 Cr2 -72(4) . . . . ?
P41 Cr1 P2 Cr2 33.0(7) . . . . ?
P52 Cr1 P2 Cr2 -39.8(3) . . . . ?
P1 P2 P3 P4 -1.9(8) . . . . ?
Cr1 P2 P3 P4 45.1(5) . . . . ?
Cr2 P2 P3 P4 -47.6(5) . . . . ?
P1 P2 P3 Cr2 45.7(5) . . . . ?
Cr1 P2 P3 Cr2 92.8(3) . . . . ?
P1 P2 P3 Cr1 -47.0(5) . . . . ?
Cr2 P2 P3 Cr1 -92.8(3) . . . . ?
C2 Cr1 P3 P4 152.6(4) . . . . ?
C4 Cr1 P3 P4 82.8(4) . . . . ?
C3 Cr1 P3 P4 119.0(4) . . . . ?
C5 Cr1 P3 P4 70.2(6) . . . . ?
C1 Cr1 P3 P4 153.7(6) . . . . ?
P51 Cr1 P3 P4 -30.7(5) . . . . ?
P31 Cr1 P3 P4 -146(5) . . . . ?
P11 Cr1 P3 P4 -83.3(7) . . . . ?
P21 Cr1 P3 P4 -124.1(7) . . . . ?
P41 Cr1 P3 P4 2.1(10) . . . . ?
P52 Cr1 P3 P4 -54.0(5) . . . . ?
P2 Cr1 P3 P4 -131.2(5) . . . . ?
C2 Cr1 P3 P2 -76.2(3) . . . . ?
C4 Cr1 P3 P2 -146.0(3) . . . . ?
C3 Cr1 P3 P2 -109.8(3) . . . . ?
C5 Cr1 P3 P2 -158.6(4) . . . . ?
C1 Cr1 P3 P2 -75.1(7) . . . . ?
P51 Cr1 P3 P2 100.4(5) . . . . ?
P31 Cr1 P3 P2 -15(4) . . . . ?
P11 Cr1 P3 P2 47.9(7) . . . . ?
P21 Cr1 P3 P2 7.1(7) . . . . ?
P41 Cr1 P3 P2 133.3(8) . . . . ?
P52 Cr1 P3 P2 77.2(4) . . . . ?
C2 Cr1 P3 Cr2 -141.57(18) . . . . ?
C4 Cr1 P3 Cr2 148.65(18) . . . . ?
C3 Cr1 P3 Cr2 -175.1(2) . . . . ?
C5 Cr1 P3 Cr2 136.1(3) . . . . ?
C1 Cr1 P3 Cr2 -140.4(4) . . . . ?
P51 Cr1 P3 Cr2 35.1(5) . . . . ?
P31 Cr1 P3 Cr2 -80(4) . . . . ?
P11 Cr1 P3 Cr2 -17.4(6) . . . . ?
P21 Cr1 P3 Cr2 -58.2(5) . . . . ?
P41 Cr1 P3 Cr2 68.0(7) . . . . ?
P52 Cr1 P3 Cr2 11.9(4) . . . . ?
P2 Cr1 P3 Cr2 -65.3(3) . . . . ?
P2 P3 P4 P5 2.0(8) . . . . ?
Cr2 P3 P4 P5 -45.4(4) . . . . ?
Cr1 P3 P4 P5 46.9(4) . . . . ?
P2 P3 P4 Cr1 -44.9(5) . . . . ?
Cr2 P3 P4 Cr1 -92.3(3) . . . . ?
P2 P3 P4 Cr2 47.4(5) . . . . ?
Cr1 P3 P4 Cr2 92.3(3) . . . . ?
C2 Cr1 P4 P5 156.2(5) . . . . ?
C4 Cr1 P4 P5 120.8(3) . . . . ?
C3 Cr1 P4 P5 154.4(2) . . . . ?
C5 Cr1 P4 P5 84.6(3) . . . . ?
C1 Cr1 P4 P5 72.1(6) . . . . ?
P51 Cr1 P4 P5 4.9(8) . . . . ?
P31 Cr1 P4 P5 -123.1(6) . . . . ?
P11 Cr1 P4 P5 -29.6(6) . . . . ?
P21 Cr1 P4 P5 -82.1(6) . . . . ?
P41 Cr1 P4 P5 -140(5) . . . . ?
P52 Cr1 P4 P5 -8.2(3) . . . . ?
P2 Cr1 P4 P5 -90.9(4) . . . . ?
C2 Cr1 P4 P3 -75.6(6) . . . . ?
C4 Cr1 P4 P3 -111.0(4) . . . . ?
C3 Cr1 P4 P3 -77.4(4) . . . . ?
C5 Cr1 P4 P3 -147.2(3) . . . . ?
C1 Cr1 P4 P3 -159.7(4) . . . . ?
P51 Cr1 P4 P3 133.1(8) . . . . ?
P31 Cr1 P4 P3 5.2(7) . . . . ?
P11 Cr1 P4 P3 98.6(7) . . . . ?
P21 Cr1 P4 P3 46.2(7) . . . . ?
P41 Cr1 P4 P3 -12(5) . . . . ?
P52 Cr1 P4 P3 120.0(5) . . . . ?
P2 Cr1 P4 P3 37.3(4) . . . . ?
C2 Cr1 P4 Cr2 -140.1(4) . . . . ?
C4 Cr1 P4 Cr2 -175.5(3) . . . . ?
C3 Cr1 P4 Cr2 -141.9(2) . . . . ?
C5 Cr1 P4 Cr2 148.29(18) . . . . ?
C1 Cr1 P4 Cr2 135.8(3) . . . . ?
P51 Cr1 P4 Cr2 68.6(7) . . . . ?
P31 Cr1 P4 Cr2 -59.4(5) . . . . ?
P11 Cr1 P4 Cr2 34.1(6) . . . . ?
P21 Cr1 P4 Cr2 -18.4(6) . . . . ?
P41 Cr1 P4 Cr2 -76(5) . . . . ?
P52 Cr1 P4 Cr2 55.5(3) . . . . ?
P2 Cr1 P4 Cr2 -27.2(4) . . . . ?
P3 P4 P5 P1 -1.4(7) . . . . ?
Cr1 P4 P5 P1 46.1(4) . . . . ?
Cr2 P4 P5 P1 -47.1(4) . . . . ?
P3 P4 P5 Cr2 45.7(5) . . . . ?
Cr1 P4 P5 Cr2 93.2(2) . . . . ?
P3 P4 P5 Cr1 -47.5(5) . . . . ?
Cr2 P4 P5 Cr1 -93.2(2) . . . . ?
P2 P1 P5 P4 0.2(7) . . . . ?
Cr1 P1 P5 P4 -45.7(4) . . . . ?
Cr2 P1 P5 P4 47.1(4) . . . . ?
P2 P1 P5 Cr2 -46.9(4) . . . . ?
Cr1 P1 P5 Cr2 -92.8(2) . . . . ?
P2 P1 P5 Cr1 46.0(5) . . . . ?
Cr2 P1 P5 Cr1 92.8(2) . . . . ?
C2 Cr1 P5 P4 -161.5(3) . . . . ?
C4 Cr1 P5 P4 -76.8(3) . . . . ?
C3 Cr1 P5 P4 -75.5(5) . . . . ?
C5 Cr1 P5 P4 -110.5(3) . . . . ?
C1 Cr1 P5 P4 -147.1(3) . . . . ?
P51 Cr1 P5 P4 -19(3) . . . . ?
P31 Cr1 P5 P4 46.6(6) . . . . ?
P11 Cr1 P5 P4 134.3(8) . . . . ?
P21 Cr1 P5 P4 98.8(6) . . . . ?
P41 Cr1 P5 P4 5.7(8) . . . . ?
P52 Cr1 P5 P4 149.8(10) . . . . ?
P2 Cr1 P5 P4 92.4(4) . . . . ?
C2 Cr1 P5 P1 68.0(5) . . . . ?
C4 Cr1 P5 P1 152.7(4) . . . . ?
C3 Cr1 P5 P1 154.0(4) . . . . ?
C5 Cr1 P5 P1 119.0(4) . . . . ?
C1 Cr1 P5 P1 82.4(4) . . . . ?
P51 Cr1 P5 P1 -150(3) . . . . ?
P31 Cr1 P5 P1 -83.9(7) . . . . ?
P11 Cr1 P5 P1 3.8(10) . . . . ?
P21 Cr1 P5 P1 -31.7(7) . . . . ?
P41 Cr1 P5 P1 -124.8(7) . . . . ?
P52 Cr1 P5 P1 19.3(9) . . . . ?
P2 Cr1 P5 P1 -38.1(5) . . . . ?
C2 Cr1 P5 Cr2 133.3(2) . . . . ?
C4 Cr1 P5 Cr2 -142.04(12) . . . . ?
C3 Cr1 P5 Cr2 -140.7(3) . . . . ?
C5 Cr1 P5 Cr2 -175.66(14) . . . . ?
C1 Cr1 P5 Cr2 147.75(12) . . . . ?
P51 Cr1 P5 Cr2 -85(3) . . . . ?
P31 Cr1 P5 Cr2 -18.6(6) . . . . ?
P11 Cr1 P5 Cr2 69.1(7) . . . . ?
P21 Cr1 P5 Cr2 33.6(6) . . . . ?
P41 Cr1 P5 Cr2 -59.5(5) . . . . ?
P52 Cr1 P5 Cr2 84.6(9) . . . . ?
P2 Cr1 P5 Cr2 27.2(4) . . . . ?
C2 Cr1 P12 P52 -138.7(3) . . . . ?
C4 Cr1 P12 P52 -103.0(7) . . . . ?
C3 Cr1 P12 P52 -161.4(3) . . . . ?
C5 Cr1 P12 P52 -73.0(4) . . . . ?
C1 Cr1 P12 P52 -100.4(3) . . . . ?
P51 Cr1 P12 P52 15.7(6) . . . . ?
P31 Cr1 P12 P52 109.5(6) . . . . ?
P11 Cr1 P12 P52 -11.9(13) . . . . ?
P21 Cr1 P12 P52 137.5(9) . . . . ?
P41 Cr1 P12 P52 60.8(7) . . . . ?
P2 Cr1 P12 P52 137.6(6) . . . . ?
C2 Cr1 P12 P22 92.6(3) . . . . ?
C4 Cr1 P12 P22 128.4(7) . . . . ?
C3 Cr1 P12 P22 69.9(4) . . . . ?
C5 Cr1 P12 P22 158.3(3) . . . . ?
C1 Cr1 P12 P22 130.9(3) . . . . ?
P51 Cr1 P12 P22 -113.0(5) . . . . ?
P31 Cr1 P12 P22 -19.2(6) . . . . ?
P11 Cr1 P12 P22 -140.5(14) . . . . ?
P21 Cr1 P12 P22 8.9(7) . . . . ?
P41 Cr1 P12 P22 -67.9(7) . . . . ?
P52 Cr1 P12 P22 -128.6(5) . . . . ?
P2 Cr1 P12 P22 9.0(6) . . . . ?
C2 Cr1 P12 Cr2 156.56(16) . . . . ?
C4 Cr1 P12 Cr2 -167.7(6) . . . . ?
C3 Cr1 P12 Cr2 133.87(16) . . . . ?
C5 Cr1 P12 Cr2 -137.73(13) . . . . ?
C1 Cr1 P12 Cr2 -165.12(17) . . . . ?
P51 Cr1 P12 Cr2 -49.1(4) . . . . ?
P31 Cr1 P12 Cr2 44.7(5) . . . . ?
P11 Cr1 P12 Cr2 -76.6(13) . . . . ?
P21 Cr1 P12 Cr2 72.8(8) . . . . ?
P41 Cr1 P12 Cr2 -3.9(7) . . . . ?
P52 Cr1 P12 Cr2 -64.7(3) . . . . ?
P2 Cr1 P12 Cr2 72.9(4) . . . . ?
P52 P12 P22 P32 -0.6(6) . . . . ?
Cr2 P12 P22 P32 -46.3(4) . . . . ?
Cr1 P12 P22 P32 46.1(4) . . . . ?
P52 P12 P22 Cr2 45.7(4) . . . . ?
Cr1 P12 P22 Cr2 92.4(2) . . . . ?
P52 P12 P22 Cr1 -46.7(4) . . . . ?
Cr2 P12 P22 Cr1 -92.4(2) . . . . ?
C2 Cr1 P22 P32 130.1(3) . . . . ?
C4 Cr1 P22 P32 68.9(4) . . . . ?
C3 Cr1 P22 P32 91.6(3) . . . . ?
C5 Cr1 P22 P32 129.1(7) . . . . ?
C1 Cr1 P22 P32 158.0(3) . . . . ?
P51 Cr1 P22 P32 -67.2(5) . . . . ?
P31 Cr1 P22 P32 9.8(9) . . . . ?
P11 Cr1 P22 P32 -114.8(6) . . . . ?
P21 Cr1 P22 P32 -141.9(11) . . . . ?
P41 Cr1 P22 P32 -20.4(7) . . . . ?
P52 Cr1 P22 P32 -92.2(4) . . . . ?
P2 Cr1 P22 P32 -152.2(15) . . . . ?
C2 Cr1 P22 P12 -98.9(3) . . . . ?
C4 Cr1 P22 P12 -160.1(2) . . . . ?
C3 Cr1 P22 P12 -137.4(3) . . . . ?
C5 Cr1 P22 P12 -99.9(8) . . . . ?
C1 Cr1 P22 P12 -71.0(4) . . . . ?
P51 Cr1 P22 P12 63.8(5) . . . . ?
P31 Cr1 P22 P12 140.8(10) . . . . ?
P11 Cr1 P22 P12 16.2(7) . . . . ?
P21 Cr1 P22 P12 -10.9(9) . . . . ?
P41 Cr1 P22 P12 110.6(6) . . . . ?
P52 Cr1 P22 P12 38.8(3) . . . . ?
P2 Cr1 P22 P12 -21.2(12) . . . . ?
C2 Cr1 P22 Cr2 -164.38(17) . . . . ?
C4 Cr1 P22 Cr2 134.42(18) . . . . ?
C3 Cr1 P22 Cr2 157.10(17) . . . . ?
C5 Cr1 P22 Cr2 -165.4(6) . . . . ?
C1 Cr1 P22 Cr2 -136.48(14) . . . . ?
P51 Cr1 P22 Cr2 -1.7(4) . . . . ?
P31 Cr1 P22 Cr2 75.3(9) . . . . ?
P11 Cr1 P22 Cr2 -49.3(6) . . . . ?
P21 Cr1 P22 Cr2 -76.4(9) . . . . ?
P41 Cr1 P22 Cr2 45.1(6) . . . . ?
P52 Cr1 P22 Cr2 -26.7(3) . . . . ?
P2 Cr1 P22 Cr2 -86.7(13) . . . . ?
P12 P22 P32 P42 0.3(6) . . . . ?
Cr2 P22 P32 P42 -46.0(3) . . . . ?
Cr1 P22 P32 P42 46.1(4) . . . . ?
P12 P22 P32 Cr2 46.3(4) . . . . ?
Cr1 P22 P32 Cr2 92.1(2) . . . . ?
P12 P22 P32 Cr1 -45.8(4) . . . . ?
Cr2 P22 P32 Cr1 -92.1(2) . . . . ?
C2 Cr1 P32 P22 -71.3(4) . . . . ?
C4 Cr1 P32 P22 -138.2(3) . . . . ?
C3 Cr1 P32 P22 -99.9(4) . . . . ?
C5 Cr1 P32 P22 -160.3(3) . . . . ?
C1 Cr1 P32 P22 -97.6(7) . . . . ?
P51 Cr1 P32 P22 110.9(5) . . . . ?
P31 Cr1 P32 P22 -13.0(11) . . . . ?
P11 Cr1 P32 P22 61.7(7) . . . . ?
P21 Cr1 P32 P22 15.3(6) . . . . ?
P41 Cr1 P32 P22 139.2(10) . . . . ?
P52 Cr1 P32 P22 90.6(4) . . . . ?
P2 Cr1 P32 P22 7.9(3) . . . . ?
C2 Cr1 P32 P42 159.7(3) . . . . ?
C4 Cr1 P32 P42 92.9(3) . . . . ?
C3 Cr1 P32 P42 131.2(3) . . . . ?
C5 Cr1 P32 P42 70.8(4) . . . . ?
C1 Cr1 P32 P42 133.5(7) . . . . ?
P51 Cr1 P32 P42 -18.0(5) . . . . ?
P31 Cr1 P32 P42 -142.0(12) . . . . ?
P11 Cr1 P32 P42 -67.2(7) . . . . ?
P21 Cr1 P32 P42 -113.7(5) . . . . ?
P41 Cr1 P32 P42 10.3(8) . . . . ?
P52 Cr1 P32 P42 -38.3(4) . . . . ?
P2 Cr1 P32 P42 -121.0(4) . . . . ?
C2 Cr1 P32 Cr2 -136.02(14) . . . . ?
C4 Cr1 P32 Cr2 157.17(15) . . . . ?
C3 Cr1 P32 Cr2 -164.55(17) . . . . ?
C5 Cr1 P32 Cr2 135.07(16) . . . . ?
C1 Cr1 P32 Cr2 -162.2(6) . . . . ?
P51 Cr1 P32 Cr2 46.3(4) . . . . ?
P31 Cr1 P32 Cr2 -77.7(11) . . . . ?
P11 Cr1 P32 Cr2 -3.0(6) . . . . ?
P21 Cr1 P32 Cr2 -49.4(5) . . . . ?
P41 Cr1 P32 Cr2 74.6(9) . . . . ?
P52 Cr1 P32 Cr2 25.9(3) . . . . ?
P2 Cr1 P32 Cr2 -56.8(3) . . . . ?
P22 P32 P42 P52 0.1(6) . . . . ?
Cr2 P32 P42 P52 -46.1(4) . . . . ?
Cr1 P32 P42 P52 46.8(4) . . . . ?
P22 P32 P42 Cr2 46.1(4) . . . . ?
Cr1 P32 P42 Cr2 92.9(2) . . . . ?
P22 P32 P42 Cr1 -46.8(4) . . . . ?
Cr2 P32 P42 Cr1 -92.9(2) . . . . ?
C2 Cr1 P42 P52 131.5(7) . . . . ?
C4 Cr1 P42 P52 130.7(3) . . . . ?
C3 Cr1 P42 P52 159.3(3) . . . . ?
C5 Cr1 P42 P52 92.1(3) . . . . ?
C1 Cr1 P42 P52 69.0(4) . . . . ?
P51 Cr1 P42 P52 11.9(11) . . . . ?
P31 Cr1 P42 P52 -115.2(6) . . . . ?
P11 Cr1 P42 P52 -18.9(7) . . . . ?
P21 Cr1 P42 P52 -68.1(7) . . . . ?
P41 Cr1 P42 P52 -143.4(13) . . . . ?
P2 Cr1 P42 P52 -77.1(4) . . . . ?
C2 Cr1 P42 P32 -98.9(8) . . . . ?
C4 Cr1 P42 P32 -99.8(3) . . . . ?
C3 Cr1 P42 P32 -71.1(4) . . . . ?
C5 Cr1 P42 P32 -138.3(3) . . . . ?
C1 Cr1 P42 P32 -161.5(2) . . . . ?
P51 Cr1 P42 P32 141.5(11) . . . . ?
P31 Cr1 P42 P32 14.4(6) . . . . ?
P11 Cr1 P42 P32 110.7(6) . . . . ?
P21 Cr1 P42 P32 61.5(6) . . . . ?
P41 Cr1 P42 P32 -13.8(11) . . . . ?
P52 Cr1 P42 P32 129.6(5) . . . . ?
P2 Cr1 P42 P32 52.5(4) . . . . ?
C2 Cr1 P42 Cr2 -163.6(6) . . . . ?
C4 Cr1 P42 Cr2 -164.43(16) . . . . ?
C3 Cr1 P42 Cr2 -135.81(15) . . . . ?
C5 Cr1 P42 Cr2 157.03(15) . . . . ?
C1 Cr1 P42 Cr2 133.85(18) . . . . ?
P51 Cr1 P42 Cr2 76.8(10) . . . . ?
P31 Cr1 P42 Cr2 -50.3(5) . . . . ?
P11 Cr1 P42 Cr2 46.0(6) . . . . ?
P21 Cr1 P42 Cr2 -3.2(6) . . . . ?
P41 Cr1 P42 Cr2 -78.5(12) . . . . ?
P52 Cr1 P42 Cr2 64.9(3) . . . . ?
P2 Cr1 P42 Cr2 -12.2(3) . . . . ?
P32 P42 P52 P12 -0.5(6) . . . . ?
Cr2 P42 P52 P12 -46.4(4) . . . . ?
Cr1 P42 P52 P12 46.6(4) . . . . ?
P32 P42 P52 Cr1 -47.0(4) . . . . ?
Cr2 P42 P52 Cr1 -93.0(3) . . . . ?
P32 P42 P52 Cr2 45.9(4) . . . . ?
Cr1 P42 P52 Cr2 93.0(3) . . . . ?
P22 P12 P52 P42 0.7(6) . . . . ?
Cr2 P12 P52 P42 46.0(4) . . . . ?
Cr1 P12 P52 P42 -46.2(4) . . . . ?
P22 P12 P52 Cr1 46.8(4) . . . . ?
Cr2 P12 P52 Cr1 92.2(2) . . . . ?
P22 P12 P52 Cr2 -45.3(4) . . . . ?
Cr1 P12 P52 Cr2 -92.2(2) . . . . ?
C2 Cr1 P52 P42 -162.4(3) . . . . ?
C4 Cr1 P52 P42 -72.6(4) . . . . ?
C3 Cr1 P52 P42 -102.3(9) . . . . ?
C5 Cr1 P52 P42 -100.7(3) . . . . ?
C1 Cr1 P52 P42 -139.1(3) . . . . ?
P51 Cr1 P52 P42 -13.4(12) . . . . ?
P31 Cr1 P52 P42 60.5(7) . . . . ?
P11 Cr1 P52 P42 139.8(12) . . . . ?
P21 Cr1 P52 P42 109.3(6) . . . . ?
P41 Cr1 P52 P42 14.1(7) . . . . ?
P2 Cr1 P52 P42 104.3(4) . . . . ?
C2 Cr1 P52 P12 68.1(4) . . . . ?
C4 Cr1 P52 P12 157.9(3) . . . . ?
C3 Cr1 P52 P12 128.2(9) . . . . ?
C5 Cr1 P52 P12 129.8(3) . . . . ?
C1 Cr1 P52 P12 91.4(3) . . . . ?
P51 Cr1 P52 P12 -142.9(15) . . . . ?
P31 Cr1 P52 P12 -69.0(7) . . . . ?
P11 Cr1 P52 P12 10.3(11) . . . . ?
P21 Cr1 P52 P12 -20.2(6) . . . . ?
P41 Cr1 P52 P12 -115.4(6) . . . . ?
P2 Cr1 P52 P12 -25.2(4) . . . . ?
C2 Cr1 P52 Cr2 133.28(18) . . . . ?
C4 Cr1 P52 Cr2 -136.86(16) . . . . ?
C3 Cr1 P52 Cr2 -166.6(7) . . . . ?
C5 Cr1 P52 Cr2 -165.03(19) . . . . ?
C1 Cr1 P52 Cr2 156.60(18) . . . . ?
P51 Cr1 P52 Cr2 -77.7(13) . . . . ?
P31 Cr1 P52 Cr2 -3.8(6) . . . . ?
P11 Cr1 P52 Cr2 75.5(11) . . . . ?
P21 Cr1 P52 Cr2 45.0(5) . . . . ?
P41 Cr1 P52 Cr2 -50.2(5) . . . . ?
P2 Cr1 P52 Cr2 40.0(4) . . . . ?
P11 P51 Cr2 C11 -74.9(8) . . . . ?
P41 P51 Cr2 C11 156.9(6) . . . . ?
Cr1 P51 Cr2 C11 -137.6(2) . . . . ?
P11 P51 Cr2 C15 -105.1(7) . . . . ?
P41 P51 Cr2 C15 126.8(6) . . . . ?
Cr1 P51 Cr2 C15 -167.8(2) . . . . ?
P11 P51 Cr2 C13 -162.1(7) . . . . ?
P41 P51 Cr2 C13 69.7(9) . . . . ?
Cr1 P51 Cr2 C13 135.1(4) . . . . ?
P11 P51 Cr2 C14 -142.9(7) . . . . ?
P41 P51 Cr2 C14 88.9(7) . . . . ?
Cr1 P51 Cr2 C14 154.4(2) . . . . ?
P11 P51 Cr2 C12 -90.0(14) . . . . ?
P41 P51 Cr2 C12 141.8(11) . . . . ?
Cr1 P51 Cr2 C12 -152.7(9) . . . . ?
P11 P51 Cr2 P21 37.6(9) . . . . ?
P41 P51 Cr2 P21 -90.6(8) . . . . ?
Cr1 P51 Cr2 P21 -25.1(6) . . . . ?
P11 P51 Cr2 P31 90.6(9) . . . . ?
P41 P51 Cr2 P31 -37.6(8) . . . . ?
Cr1 P51 Cr2 P31 27.9(6) . . . . ?
P11 P51 Cr2 P41 128.2(10) . . . . ?
Cr1 P51 Cr2 P41 65.5(7) . . . . ?
P41 P51 Cr2 P11 -128.2(10) . . . . ?
Cr1 P51 Cr2 P11 -62.7(7) . . . . ?
P11 P51 Cr2 P22 61.0(8) . . . . ?
P41 P51 Cr2 P22 -67.2(7) . . . . ?
Cr1 P51 Cr2 P22 -1.7(4) . . . . ?
P11 P51 Cr2 P52 -16.7(13) . . . . ?
P41 P51 Cr2 P52 -144.9(17) . . . . ?
Cr1 P51 Cr2 P52 -79.4(14) . . . . ?
P31 P21 Cr2 C11 -144.5(5) . . . . ?
P11 P21 Cr2 C11 89.1(6) . . . . ?
Cr1 P21 Cr2 C11 152.3(4) . . . . ?
P31 P21 Cr2 C15 -164.6(6) . . . . ?
P11 P21 Cr2 C15 69.0(8) . . . . ?
Cr1 P21 Cr2 C15 132.2(4) . . . . ?
P31 P21 Cr2 C13 -76.3(7) . . . . ?
P11 P21 Cr2 C13 157.3(6) . . . . ?
Cr1 P21 Cr2 C13 -139.5(3) . . . . ?
P31 P21 Cr2 C14 -89.9(17) . . . . ?
P11 P21 Cr2 C14 143.7(15) . . . . ?
Cr1 P21 Cr2 C14 -153.1(12) . . . . ?
P31 P21 Cr2 C12 -106.6(6) . . . . ?
P11 P21 Cr2 C12 127.0(6) . . . . ?
Cr1 P21 Cr2 C12 -169.8(4) . . . . ?
P31 P21 Cr2 P51 88.7(7) . . . . ?
P11 P21 Cr2 P51 -37.7(7) . . . . ?
Cr1 P21 Cr2 P51 25.5(6) . . . . ?
P11 P21 Cr2 P31 -126.4(9) . . . . ?
Cr1 P21 Cr2 P31 -63.2(7) . . . . ?
P31 P21 Cr2 P41 37.5(9) . . . . ?
P11 P21 Cr2 P41 -88.8(9) . . . . ?
Cr1 P21 Cr2 P41 -25.7(8) . . . . ?
P31 P21 Cr2 P11 126.4(9) . . . . ?
Cr1 P21 Cr2 P11 63.2(7) . . . . ?
P31 P21 Cr2 P22 -19.4(10) . . . . ?
P11 P21 Cr2 P22 -145.8(13) . . . . ?
Cr1 P21 Cr2 P22 -82.6(11) . . . . ?
P31 P21 Cr2 P52 109.8(6) . . . . ?
P11 P21 Cr2 P52 -16.6(6) . . . . ?
Cr1 P21 Cr2 P52 46.6(5) . . . . ?
P41 P31 Cr2 C11 -163.3(8) . . . . ?
P21 P31 Cr2 C11 66.9(8) . . . . ?
Cr1 P31 Cr2 C11 131.3(4) . . . . ?
P41 P31 Cr2 C15 -83.0(17) . . . . ?
P21 P31 Cr2 C15 147.2(15) . . . . ?
Cr1 P31 Cr2 C15 -148.4(11) . . . . ?
P41 P31 Cr2 C13 -105.1(7) . . . . ?
P21 P31 Cr2 C13 125.1(6) . . . . ?
Cr1 P31 Cr2 C13 -170.5(4) . . . . ?
P41 P31 Cr2 C14 -73.4(8) . . . . ?
P21 P31 Cr2 C14 156.8(5) . . . . ?
Cr1 P31 Cr2 C14 -138.8(3) . . . . ?
P41 P31 Cr2 C12 -143.0(7) . . . . ?
P21 P31 Cr2 C12 87.3(6) . . . . ?
Cr1 P31 Cr2 C12 151.6(3) . . . . ?
P41 P31 Cr2 P51 36.8(8) . . . . ?
P21 P31 Cr2 P51 -92.9(7) . . . . ?
Cr1 P31 Cr2 P51 -28.6(6) . . . . ?
P41 P31 Cr2 P21 129.8(10) . . . . ?
Cr1 P31 Cr2 P21 64.4(7) . . . . ?
P21 P31 Cr2 P41 -129.8(10) . . . . ?
Cr1 P31 Cr2 P41 -65.4(8) . . . . ?
P41 P31 Cr2 P11 89.9(9) . . . . ?
P21 P31 Cr2 P11 -39.9(8) . . . . ?
Cr1 P31 Cr2 P11 24.5(7) . . . . ?
P41 P31 Cr2 P22 145.3(11) . . . . ?
P21 P31 Cr2 P22 15.5(8) . . . . ?
Cr1 P31 Cr2 P22 79.9(8) . . . . ?
P41 P31 Cr2 P52 61.5(8) . . . . ?
P21 P31 Cr2 P52 -68.2(7) . . . . ?
Cr1 P31 Cr2 P52 -3.9(7) . . . . ?
P31 P41 Cr2 C11 148.0(16) . . . . ?
P51 P41 Cr2 C11 -82(2) . . . . ?
Cr1 P41 Cr2 C11 -148.6(13) . . . . ?
P31 P41 Cr2 C15 158.6(5) . . . . ?
P51 P41 Cr2 C15 -71.8(8) . . . . ?
Cr1 P41 Cr2 C15 -138.1(3) . . . . ?
P31 P41 Cr2 C13 89.2(6) . . . . ?
P51 P41 Cr2 C13 -141.1(6) . . . . ?
Cr1 P41 Cr2 C13 152.6(4) . . . . ?
P31 P41 Cr2 C14 127.0(6) . . . . ?
P51 P41 Cr2 C14 -103.4(7) . . . . ?
Cr1 P41 Cr2 C14 -169.6(5) . . . . ?
P31 P41 Cr2 C12 70.0(9) . . . . ?
P51 P41 Cr2 C12 -160.4(7) . . . . ?
Cr1 P41 Cr2 C12 133.3(4) . . . . ?
P31 P41 Cr2 P51 -129.6(10) . . . . ?
Cr1 P41 Cr2 P51 -66.3(8) . . . . ?
P31 P41 Cr2 P21 -37.9(8) . . . . ?
P51 P41 Cr2 P21 91.7(8) . . . . ?
Cr1 P41 Cr2 P21 25.5(8) . . . . ?
P51 P41 Cr2 P31 129.6(10) . . . . ?
Cr1 P41 Cr2 P31 63.4(7) . . . . ?
P31 P41 Cr2 P11 -90.7(9) . . . . ?
P51 P41 Cr2 P11 38.9(8) . . . . ?
Cr1 P41 Cr2 P11 -27.4(8) . . . . ?
P31 P41 Cr2 P22 -17.3(6) . . . . ?
P51 P41 Cr2 P22 112.3(7) . . . . ?
Cr1 P41 Cr2 P22 46.1(5) . . . . ?
P31 P41 Cr2 P52 -114.5(7) . . . . ?
P51 P41 Cr2 P52 15.1(8) . . . . ?
Cr1 P41 Cr2 P52 -51.2(5) . . . . ?
P51 P11 Cr2 C11 125.8(6) . . . . ?
P21 P11 Cr2 C11 -104.1(6) . . . . ?
Cr1 P11 Cr2 C11 -168.6(4) . . . . ?
P51 P11 Cr2 C15 87.6(6) . . . . ?
P21 P11 Cr2 C15 -142.3(6) . . . . ?
Cr1 P11 Cr2 C15 153.2(4) . . . . ?
P51 P11 Cr2 C13 142.4(16) . . . . ?
P21 P11 Cr2 C13 -87.5(19) . . . . ?
Cr1 P11 Cr2 C13 -152.0(13) . . . . ?
P51 P11 Cr2 C14 67.7(9) . . . . ?
P21 P11 Cr2 C14 -162.2(7) . . . . ?
Cr1 P11 Cr2 C14 133.3(4) . . . . ?
P51 P11 Cr2 C12 156.4(5) . . . . ?
P21 P11 Cr2 C12 -73.5(8) . . . . ?
Cr1 P11 Cr2 C12 -138.0(3) . . . . ?
P21 P11 Cr2 P51 130.1(9) . . . . ?
Cr1 P11 Cr2 P51 65.6(7) . . . . ?
P51 P11 Cr2 P21 -130.1(9) . . . . ?
Cr1 P11 Cr2 P21 -64.5(7) . . . . ?
P51 P11 Cr2 P31 -90.1(8) . . . . ?
P21 P11 Cr2 P31 40.0(8) . . . . ?
Cr1 P11 Cr2 P31 -24.5(7) . . . . ?
P51 P11 Cr2 P41 -37.7(8) . . . . ?
P21 P11 Cr2 P41 92.4(8) . . . . ?
Cr1 P11 Cr2 P41 27.9(8) . . . . ?
P51 P11 Cr2 P22 -116.1(7) . . . . ?
P21 P11 Cr2 P22 14.0(6) . . . . ?
Cr1 P11 Cr2 P22 -50.5(5) . . . . ?
P51 P11 Cr2 P52 14.9(10) . . . . ?
P21 P11 Cr2 P52 145.0(13) . . . . ?
Cr1 P11 Cr2 P52 80.5(9) . . . . ?
P32 P22 Cr2 C11 -154.1(3) . . . . ?
P12 P22 Cr2 C11 75.2(3) . . . . ?
Cr1 P22 Cr2 C11 140.22(13) . . . . ?
P32 P22 Cr2 C15 -150.6(5) . . . . ?
P12 P22 Cr2 C15 78.7(5) . . . . ?
Cr1 P22 Cr2 C15 143.7(4) . . . . ?
P32 P22 Cr2 C13 -85.3(3) . . . . ?
P12 P22 Cr2 C13 144.0(3) . . . . ?
Cr1 P22 Cr2 C13 -150.97(14) . . . . ?
P32 P22 Cr2 C14 -70.1(5) . . . . ?
P12 P22 Cr2 C14 159.2(3) . . . . ?
Cr1 P22 Cr2 C14 -135.8(2) . . . . ?
P32 P22 Cr2 C12 -121.9(3) . . . . ?
P12 P22 Cr2 C12 107.4(3) . . . . ?
Cr1 P22 Cr2 C12 172.42(18) . . . . ?
P32 P22 Cr2 P51 67.4(5) . . . . ?
P12 P22 Cr2 P51 -63.3(5) . . . . ?
Cr1 P22 Cr2 P51 1.7(4) . . . . ?
P32 P22 Cr2 P21 141.9(12) . . . . ?
P12 P22 Cr2 P21 11.2(11) . . . . ?
Cr1 P22 Cr2 P21 76.2(11) . . . . ?
P32 P22 Cr2 P31 -6.9(7) . . . . ?
P12 P22 Cr2 P31 -137.6(9) . . . . ?
Cr1 P22 Cr2 P31 -72.6(8) . . . . ?
P32 P22 Cr2 P41 20.4(7) . . . . ?
P12 P22 Cr2 P41 -110.2(7) . . . . ?
Cr1 P22 Cr2 P41 -45.3(6) . . . . ?
P32 P22 Cr2 P11 114.0(6) . . . . ?
P12 P22 Cr2 P11 -16.6(6) . . . . ?
Cr1 P22 Cr2 P11 48.4(5) . . . . ?
P32 P22 Cr2 P52 92.5(4) . . . . ?
P12 P22 Cr2 P52 -38.2(3) . . . . ?
Cr1 P22 Cr2 P52 26.8(3) . . . . ?
P42 P52 Cr2 C11 146.1(3) . . . . ?
P12 P52 Cr2 C11 -84.3(3) . . . . ?
Cr1 P52 Cr2 C11 -149.58(17) . . . . ?
P42 P52 Cr2 C15 109.1(3) . . . . ?
P12 P52 Cr2 C15 -121.3(3) . . . . ?
Cr1 P52 Cr2 C15 173.4(2) . . . . ?
P42 P52 Cr2 C13 83.2(6) . . . . ?
P12 P52 Cr2 C13 -147.1(6) . . . . ?
Cr1 P52 Cr2 C13 147.6(4) . . . . ?
P42 P52 Cr2 C14 77.3(3) . . . . ?
P12 P52 Cr2 C14 -153.1(3) . . . . ?
Cr1 P52 Cr2 C14 141.64(16) . . . . ?
P42 P52 Cr2 C12 161.5(3) . . . . ?
P12 P52 Cr2 C12 -68.9(5) . . . . ?
Cr1 P52 Cr2 C12 -134.2(2) . . . . ?
P42 P52 Cr2 P51 14.0(13) . . . . ?
P12 P52 Cr2 P51 143.6(16) . . . . ?
Cr1 P52 Cr2 P51 78.3(14) . . . . ?
P42 P52 Cr2 P21 -109.9(6) . . . . ?
P12 P52 Cr2 P21 19.7(6) . . . . ?
Cr1 P52 Cr2 P21 -45.6(6) . . . . ?
P42 P52 Cr2 P31 -60.6(6) . . . . ?
P12 P52 Cr2 P31 69.0(7) . . . . ?
Cr1 P52 Cr2 P31 3.8(6) . . . . ?
P42 P52 Cr2 P41 -13.9(7) . . . . ?
P12 P52 Cr2 P41 115.7(6) . . . . ?
Cr1 P52 Cr2 P41 50.5(5) . . . . ?
P42 P52 Cr2 P11 -137.8(12) . . . . ?
P12 P52 Cr2 P11 -8.2(11) . . . . ?
Cr1 P52 Cr2 P11 -73.5(11) . . . . ?
P42 P52 Cr2 P22 -91.3(4) . . . . ?
P12 P52 Cr2 P22 38.4(4) . . . . ?
Cr1 P52 Cr2 P22 -26.9(3) . . . . ?
C15 Cr2 C11 C12 -117.84(17) . . . . ?
C13 Cr2 C11 C12 -37.46(12) . . . . ?
C14 Cr2 C11 C12 -80.02(13) . . . . ?
P51 Cr2 C11 C12 -171.9(5) . . . . ?
P21 Cr2 C11 C12 82.8(6) . . . . ?
P31 Cr2 C11 C12 32.6(8) . . . . ?
P41 Cr2 C11 C12 -103(2) . . . . ?
P11 Cr2 C11 C12 136.6(6) . . . . ?
P22 Cr2 C11 C12 60.0(3) . . . . ?
P52 Cr2 C11 C12 165.2(3) . . . . ?
C13 Cr2 C11 C15 80.37(12) . . . . ?
C14 Cr2 C11 C15 37.82(11) . . . . ?
C12 Cr2 C11 C15 117.84(17) . . . . ?
P51 Cr2 C11 C15 -54.1(5) . . . . ?
P21 Cr2 C11 C15 -159.4(6) . . . . ?
P31 Cr2 C11 C15 150.4(8) . . . . ?
P41 Cr2 C11 C15 14(2) . . . . ?
P11 Cr2 C11 C15 -105.5(6) . . . . ?
P22 Cr2 C11 C15 177.8(3) . . . . ?
P52 Cr2 C11 C15 -76.9(3) . . . . ?
C15 Cr2 C11 C16 120.9(3) . . . . ?
C13 Cr2 C11 C16 -158.7(3) . . . . ?
C14 Cr2 C11 C16 158.7(2) . . . . ?
C12 Cr2 C11 C16 -121.3(3) . . . . ?
P51 Cr2 C11 C16 66.8(6) . . . . ?
P21 Cr2 C11 C16 -38.5(6) . . . . ?
P31 Cr2 C11 C16 -88.7(8) . . . . ?
P41 Cr2 C11 C16 135.3(19) . . . . ?
P11 Cr2 C11 C16 15.4(6) . . . . ?
P22 Cr2 C11 C16 -61.3(3) . . . . ?
P52 Cr2 C11 C16 44.0(4) . . . . ?
C15 C11 C12 C13 0.0(2) . . . . ?
C16 C11 C12 C13 -177.2(2) . . . . ?
Cr2 C11 C12 C13 61.91(14) . . . . ?
C15 C11 C12 C17 176.0(2) . . . . ?
C16 C11 C12 C17 -1.2(3) . . . . ?
Cr2 C11 C12 C17 -122.1(2) . . . . ?
C15 C11 C12 Cr2 -61.96(14) . . . . ?
C16 C11 C12 Cr2 120.8(2) . . . . ?
C11 Cr2 C12 C13 -117.32(17) . . . . ?
C15 Cr2 C12 C13 -79.91(12) . . . . ?
C14 Cr2 C12 C13 -37.37(11) . . . . ?
P51 Cr2 C12 C13 -96.6(12) . . . . ?
P21 Cr2 C12 C13 136.6(6) . . . . ?
P31 Cr2 C12 C13 82.8(6) . . . . ?
P41 Cr2 C12 C13 31.0(8) . . . . ?
P11 Cr2 C12 C13 -172.7(7) . . . . ?
P22 Cr2 C12 C13 112.1(3) . . . . ?
P52 Cr2 C12 C13 -141.7(5) . . . . ?
C15 Cr2 C12 C11 37.41(11) . . . . ?
C13 Cr2 C12 C11 117.32(17) . . . . ?
C14 Cr2 C12 C11 79.96(12) . . . . ?
P51 Cr2 C12 C11 20.7(12) . . . . ?
P21 Cr2 C12 C11 -106.0(6) . . . . ?
P31 Cr2 C12 C11 -159.9(6) . . . . ?
P41 Cr2 C12 C11 148.3(8) . . . . ?
P11 Cr2 C12 C11 -55.4(7) . . . . ?
P22 Cr2 C12 C11 -130.6(3) . . . . ?
P52 Cr2 C12 C11 -24.4(5) . . . . ?
C11 Cr2 C12 C17 121.1(3) . . . . ?
C15 Cr2 C12 C17 158.5(3) . . . . ?
C13 Cr2 C12 C17 -121.6(3) . . . . ?
C14 Cr2 C12 C17 -158.9(3) . . . . ?
P51 Cr2 C12 C17 141.8(12) . . . . ?
P21 Cr2 C12 C17 15.1(6) . . . . ?
P31 Cr2 C12 C17 -38.8(6) . . . . ?
P41 Cr2 C12 C17 -90.6(9) . . . . ?
P11 Cr2 C12 C17 65.7(7) . . . . ?
P22 Cr2 C12 C17 -9.4(3) . . . . ?
P52 Cr2 C12 C17 96.8(5) . . . . ?
C11 C12 C13 C14 0.2(2) . . . . ?
C17 C12 C13 C14 -175.8(2) . . . . ?
Cr2 C12 C13 C14 61.91(14) . . . . ?
C11 C12 C13 C18 176.4(2) . . . . ?
C17 C12 C13 C18 0.4(4) . . . . ?
Cr2 C12 C13 C18 -121.9(2) . . . . ?
C11 C12 C13 Cr2 -61.70(14) . . . . ?
C17 C12 C13 Cr2 122.3(2) . . . . ?
C11 Cr2 C13 C12 37.61(12) . . . . ?
C15 Cr2 C13 C12 80.31(13) . . . . ?
C14 Cr2 C13 C12 117.82(17) . . . . ?
P51 Cr2 C13 C12 149.0(6) . . . . ?
P21 Cr2 C13 C12 -55.0(6) . . . . ?
P31 Cr2 C13 C12 -107.1(6) . . . . ?
P41 Cr2 C13 C12 -160.8(6) . . . . ?
P11 Cr2 C13 C12 19.1(19) . . . . ?
P22 Cr2 C13 C12 -76.4(3) . . . . ?
P52 Cr2 C13 C12 109.4(7) . . . . ?
C11 Cr2 C13 C14 -80.21(13) . . . . ?
C15 Cr2 C13 C14 -37.50(11) . . . . ?
C12 Cr2 C13 C14 -117.82(17) . . . . ?
P51 Cr2 C13 C14 31.2(6) . . . . ?
P21 Cr2 C13 C14 -172.8(6) . . . . ?
P31 Cr2 C13 C14 135.1(6) . . . . ?
P41 Cr2 C13 C14 81.4(6) . . . . ?
P11 Cr2 C13 C14 -98.7(19) . . . . ?
P22 Cr2 C13 C14 165.7(3) . . . . ?
P52 Cr2 C13 C14 -8.5(7) . . . . ?
C11 Cr2 C13 C18 159.7(3) . . . . ?
C15 Cr2 C13 C18 -157.6(3) . . . . ?
C14 Cr2 C13 C18 -120.1(3) . . . . ?
C12 Cr2 C13 C18 122.1(3) . . . . ?
P51 Cr2 C13 C18 -88.9(6) . . . . ?
P21 Cr2 C13 C18 67.0(7) . . . . ?
P31 Cr2 C13 C18 14.9(6) . . . . ?
P41 Cr2 C13 C18 -38.7(6) . . . . ?
P11 Cr2 C13 C18 141.1(19) . . . . ?
P22 Cr2 C13 C18 45.6(3) . . . . ?
P52 Cr2 C13 C18 -128.6(7) . . . . ?
C12 C13 C14 C15 -0.3(2) . . . . ?
C18 C13 C14 C15 -176.5(2) . . . . ?
Cr2 C13 C14 C15 61.76(13) . . . . ?
C12 C13 C14 C19 176.7(2) . . . . ?
C18 C13 C14 C19 0.4(3) . . . . ?
Cr2 C13 C14 C19 -121.3(2) . . . . ?
C12 C13 C14 Cr2 -62.04(14) . . . . ?
C18 C13 C14 Cr2 121.7(2) . . . . ?
C11 Cr2 C14 C13 79.65(13) . . . . ?
C15 Cr2 C14 C13 117.55(17) . . . . ?
C12 Cr2 C14 C13 37.18(12) . . . . ?
P51 Cr2 C14 C13 -160.0(4) . . . . ?
P21 Cr2 C14 C13 18.6(17) . . . . ?
P31 Cr2 C14 C13 -57.6(6) . . . . ?
P41 Cr2 C14 C13 -107.9(7) . . . . ?
P11 Cr2 C14 C13 149.7(7) . . . . ?
P22 Cr2 C14 C13 -23.9(4) . . . . ?
P52 Cr2 C14 C13 176.3(3) . . . . ?
C11 Cr2 C14 C15 -37.90(12) . . . . ?
C13 Cr2 C14 C15 -117.55(17) . . . . ?
C12 Cr2 C14 C15 -80.37(13) . . . . ?
P51 Cr2 C14 C15 82.5(4) . . . . ?
P21 Cr2 C14 C15 -99.0(17) . . . . ?
P31 Cr2 C14 C15 -175.2(6) . . . . ?
P41 Cr2 C14 C15 134.5(7) . . . . ?
P11 Cr2 C14 C15 32.2(7) . . . . ?
P22 Cr2 C14 C15 -141.4(4) . . . . ?
P52 Cr2 C14 C15 58.7(3) . . . . ?
C11 Cr2 C14 C19 -160.0(2) . . . . ?
C15 Cr2 C14 C19 -122.1(2) . . . . ?
C13 Cr2 C14 C19 120.3(2) . . . . ?
C12 Cr2 C14 C19 157.5(2) . . . . ?
P51 Cr2 C14 C19 -39.6(4) . . . . ?
P21 Cr2 C14 C19 138.9(17) . . . . ?
P31 Cr2 C14 C19 62.7(6) . . . . ?
P41 Cr2 C14 C19 12.4(7) . . . . ?
P11 Cr2 C14 C19 -90.0(8) . . . . ?
P22 Cr2 C14 C19 96.4(4) . . . . ?
P52 Cr2 C14 C19 -63.4(3) . . . . ?
C13 C14 C15 C11 0.3(2) . . . . ?
C19 C14 C15 C11 -176.7(2) . . . . ?
Cr2 C14 C15 C11 62.14(13) . . . . ?
C13 C14 C15 C20 177.26(19) . . . . ?
C19 C14 C15 C20 0.3(3) . . . . ?
Cr2 C14 C15 C20 -120.9(2) . . . . ?
C13 C14 C15 Cr2 -61.88(14) . . . . ?
C19 C14 C15 Cr2 121.2(2) . . . . ?
C12 C11 C15 C14 -0.1(2) . . . . ?
C16 C11 C15 C14 177.06(19) . . . . ?
Cr2 C11 C15 C14 -62.34(13) . . . . ?
C12 C11 C15 C20 -177.16(19) . . . . ?
C16 C11 C15 C20 0.0(3) . . . . ?
Cr2 C11 C15 C20 120.6(2) . . . . ?
C12 C11 C15 Cr2 62.21(14) . . . . ?
C16 C11 C15 Cr2 -120.6(2) . . . . ?
C11 Cr2 C15 C14 116.89(17) . . . . ?
C13 Cr2 C15 C14 37.43(12) . . . . ?
C12 Cr2 C15 C14 79.66(13) . . . . ?
P51 Cr2 C15 C14 -105.8(4) . . . . ?
P21 Cr2 C15 C14 149.4(8) . . . . ?
P31 Cr2 C15 C14 13.0(17) . . . . ?
P41 Cr2 C15 C14 -57.5(7) . . . . ?
P11 Cr2 C15 C14 -159.6(5) . . . . ?
P22 Cr2 C15 C14 112.0(6) . . . . ?
P52 Cr2 C15 C14 -131.7(3) . . . . ?
C13 Cr2 C15 C11 -79.45(13) . . . . ?
C14 Cr2 C15 C11 -116.89(17) . . . . ?
C12 Cr2 C15 C11 -37.22(12) . . . . ?
P51 Cr2 C15 C11 137.3(4) . . . . ?
P21 Cr2 C15 C11 32.5(8) . . . . ?
P31 Cr2 C15 C11 -103.9(17) . . . . ?
P41 Cr2 C15 C11 -174.4(7) . . . . ?
P11 Cr2 C15 C11 83.5(5) . . . . ?
P22 Cr2 C15 C11 -4.9(6) . . . . ?
P52 Cr2 C15 C11 111.4(3) . . . . ?
C11 Cr2 C15 C20 -121.2(2) . . . . ?
C13 Cr2 C15 C20 159.4(2) . . . . ?
C14 Cr2 C15 C20 122.0(2) . . . . ?
C12 Cr2 C15 C20 -158.4(2) . . . . ?
P51 Cr2 C15 C20 16.1(4) . . . . ?
P21 Cr2 C15 C20 -88.7(8) . . . . ?
P31 Cr2 C15 C20 134.9(17) . . . . ?
P41 Cr2 C15 C20 64.5(8) . . . . ?
P11 Cr2 C15 C20 -37.6(6) . . . . ?
P22 Cr2 C15 C20 -126.1(6) . . . . ?
P52 Cr2 C15 C20 -9.7(3) . . . . ?
